data_7021251
loop_
_publ_author_name
'Han, Zhong'
'Jiang, Jin'
'Lu, Jing'
'Li, Dacheng'
'Cheng, Shuang'
'Dou, Jianmin'

_publ_section_title
;
 A novel polynuclear Cu(i)-sulfur cluster with 1,2-dithiolate-o-carborane
 ligands as a potential in vitro antitumour agent and its DNA binding
 properties.
;
_journal_issue 14
_journal_name_full 'Dalton transactions (Cambridge, England : 2003)'
_journal_page_first 4777
_journal_page_last 4780
_journal_paper_doi 10.1039/c3dt33076a
_journal_volume 42
_journal_year 2013
_chemical_formula_sum 'C54 H62 B30 Cu6 N8 O0 S6'
_chemical_formula_weight 1721.02
_chemical_name_systematic
;
?
;
_space_group_IT_number 2
_symmetry_cell_setting triclinic
_symmetry_space_group_name_Hall '-P 1'
_symmetry_space_group_name_H-M 'P -1'
_atom_sites_solution_hydrogens geom
_atom_sites_solution_primary direct
_atom_sites_solution_secondary difmap
_audit_creation_method SHELXL-97
_cell_angle_alpha 97.9060(10)
_cell_angle_beta 92.9090(10)
_cell_angle_gamma 114.878(2)
_cell_formula_units_Z 2
_cell_length_a 14.4921(12)
_cell_length_b 17.1266(15)
_cell_length_c 17.9121(18)
_cell_measurement_reflns_used 4756
_cell_measurement_temperature 298(2)
_cell_measurement_theta_max 22.893
_cell_measurement_theta_min 2.813
_cell_volume 3965.6(6)
_computing_cell_refinement 'Bruker SMART'
_computing_data_collection 'Bruker SMART'
_computing_data_reduction 'Bruker SHELXTL'
_computing_molecular_graphics 'Bruker SHELXTL'
_computing_publication_material 'Bruker SHELXTL'
_computing_structure_refinement 'SHELXL-97 (Sheldrick, 1997)'
_computing_structure_solution 'SHELXS-97 (Sheldrick, 1990)'
_diffrn_ambient_temperature 298(2)
_diffrn_measured_fraction_theta_full 0.983
_diffrn_measured_fraction_theta_max 0.983
_diffrn_measurement_device_type 'CCD area detector'
_diffrn_measurement_method 'phi and omega scans'
_diffrn_radiation_monochromator graphite
_diffrn_radiation_source 'fine-focus sealed tube'
_diffrn_radiation_type MoK\a
_diffrn_radiation_wavelength 0.71073
_diffrn_reflns_av_R_equivalents 0.0427
_diffrn_reflns_av_sigmaI/netI 0.0933
_diffrn_reflns_limit_h_max 15
_diffrn_reflns_limit_h_min -17
_diffrn_reflns_limit_k_max 19
_diffrn_reflns_limit_k_min -20
_diffrn_reflns_limit_l_max 21
_diffrn_reflns_limit_l_min -21
_diffrn_reflns_number 20091
_diffrn_reflns_theta_full 25.02
_diffrn_reflns_theta_max 25.02
_diffrn_reflns_theta_min 2.44
_exptl_absorpt_coefficient_mu 1.780
_exptl_absorpt_correction_T_max 0.7638
_exptl_absorpt_correction_T_min 0.5829
_exptl_absorpt_correction_type multi-scan
_exptl_absorpt_process_details sadabs
_exptl_crystal_colour red
_exptl_crystal_density_diffrn 1.441
_exptl_crystal_density_method 'not measured'
_exptl_crystal_description block
_exptl_crystal_F_000 1724
_exptl_crystal_size_max 0.34
_exptl_crystal_size_mid 0.25
_exptl_crystal_size_min 0.16
_platon_squeeze_details
;
;
_refine_diff_density_max 1.910
_refine_diff_density_min -1.034
_refine_diff_density_rms 0.126
_refine_ls_extinction_method none
_refine_ls_goodness_of_fit_ref 1.007
_refine_ls_hydrogen_treatment constr
_refine_ls_matrix_type full
_refine_ls_number_parameters 937
_refine_ls_number_reflns 13772
_refine_ls_number_restraints 89
_refine_ls_restrained_S_all 1.016
_refine_ls_R_factor_all 0.1167
_refine_ls_R_factor_gt 0.0661
_refine_ls_shift/su_max 0.001
_refine_ls_shift/su_mean 0.000
_refine_ls_structure_factor_coef Fsqd
_refine_ls_weighting_details 'calc w=1/[\s^2^(Fo^2^)+(0.1030P)^2^+0.0000P] where P=(Fo^2^+2Fc^2^)/3'
_refine_ls_weighting_scheme calc
_refine_ls_wR_factor_gt 0.1741
_refine_ls_wR_factor_ref 0.1995
_reflns_number_gt 7659
_reflns_number_total 13772
_reflns_threshold_expression >2sigma(I)
_cod_data_source_file c3dt33076a.txt
_cod_data_source_block 111126d
_cod_depositor_comments
;
The following automatic conversions were performed:

'_symmetry_cell_setting' value 'Triclinic' changed to 'triclinic'
according to /home/saulius/struct/CIF-dictionaries/cif_core.dic
dictionary named 'cif_core.dic' version 2.4.2 from 2011-04-26.

Automatic conversion script
Id: cif_fix_values 1891 2012-01-12 08:04:46Z andrius 
;
_cod_original_sg_symbol_H-M 'P-1 '
_cod_database_code 7021251

loop_
_symmetry_equiv_pos_as_xyz
'x, y, z'
'-x, -y, -z'

loop_
_atom_site_label
_atom_site_type_symbol
_atom_site_fract_x
_atom_site_fract_y
_atom_site_fract_z
_atom_site_U_iso_or_equiv
_atom_site_adp_type
_atom_site_occupancy
_atom_site_symmetry_multiplicity
_atom_site_calc_flag
_atom_site_refinement_flags
Cu1 Cu 0.61758(6) 0.28612(6) 0.35060(5) 0.0430(2) Uani 1 1 d .
Cu2 Cu 0.43402(6) 0.14635(6) 0.27467(5) 0.0431(2) Uani 1 1 d .
Cu5 Cu 0.59410(7) 0.32113(6) 0.16721(5) 0.0472(3) Uani 1 1 d U
Cu4 Cu 0.26405(7) 0.10183(6) 0.36403(5) 0.0501(3) Uani 1 1 d .
Cu3 Cu 0.43045(7) 0.29503(6) 0.34906(5) 0.0492(3) Uani 1 1 d .
S5 S 0.43905(13) 0.27039(12) 0.22504(10) 0.0409(4) Uani 1 1 d U
S4 S 0.56899(13) 0.13882(12) 0.33871(9) 0.0377(4) Uani 1 1 d .
S3 S 0.71366(13) 0.31488(11) 0.25124(10) 0.0388(4) Uani 1 1 d .
S6 S 0.26782(13) 0.05617(12) 0.23467(11) 0.0438(4) Uani 1 1 d .
S1 S 0.57771(14) 0.37701(12) 0.43022(10) 0.0448(4) Uani 1 1 d .
S2 S 0.31566(14) 0.24198(13) 0.43105(11) 0.0521(5) Uani 1 1 d .
Cu6 Cu 0.06409(17) 0.57918(13) 0.23966(10) 0.1446(7) Uani 1 1 d U
N2 N 0.2703(4) 0.0007(4) 0.4151(3) 0.0403(14) Uani 1 1 d .
C4 C 0.2310(5) 0.1155(4) 0.1734(4) 0.0369(16) Uani 1 1 d .
N3 N 0.5734(4) 0.2914(4) 0.0485(3) 0.0426(14) Uani 1 1 d .
C6 C 0.7180(5) 0.2118(4) 0.2228(3) 0.0346(15) Uani 1 1 d .
C1 C 0.5351(5) 0.3359(5) 0.5144(4) 0.0443(18) Uani 1 1 d .
C24 C 0.6176(5) 0.4458(5) 0.0661(4) 0.0417(17) Uani 1 1 d .
N4 N 0.6239(4) 0.4458(4) 0.1422(3) 0.0461(15) Uani 1 1 d .
N1 N 0.1035(4) 0.0305(4) 0.3804(3) 0.0521(16) Uani 1 1 d .
C23 C 0.5891(5) 0.3634(5) 0.0156(4) 0.0401(16) Uani 1 1 d .
B21 B 0.7766(6) 0.1777(6) 0.2907(5) 0.043(2) Uani 1 1 d .
H21 H 0.8129 0.2179 0.3468 0.051 Uiso 1 1 calc R
B4 B 0.2073(6) 0.2031(5) 0.2126(5) 0.0377(18) Uani 1 1 d .
H4 H 0.2096 0.2220 0.2741 0.045 Uiso 1 1 calc R
C5 C 0.6434(5) 0.1228(4) 0.2673(3) 0.0357(15) Uani 1 1 d .
B8 B 0.2502(6) 0.2828(6) 0.1504(5) 0.043(2) Uani 1 1 d .
H8 H 0.2777 0.3533 0.1712 0.051 Uiso 1 1 calc R
C3 C 0.3173(5) 0.2237(4) 0.1681(4) 0.0370(16) Uani 1 1 d .
C12 C 0.0892(5) -0.0373(5) 0.4157(4) 0.0466(18) Uani 1 1 d .
B3 B 0.1081(6) 0.1056(6) 0.1597(5) 0.049(2) Uani 1 1 d .
H3 H 0.0446 0.0618 0.1867 0.059 Uiso 1 1 calc R
B14 B 0.4910(6) 0.2249(6) 0.5182(5) 0.045(2) Uani 1 1 d .
H14 H 0.4932 0.1778 0.4707 0.054 Uiso 1 1 calc R
C11 C 0.1787(5) -0.0528(5) 0.4350(4) 0.0470(18) Uani 1 1 d .
B25 B 0.8293(7) 0.2052(7) 0.2039(5) 0.054(2) Uani 1 1 d .
H25 H 0.9019 0.2630 0.2042 0.065 Uiso 1 1 calc R
B29 B 0.7266(7) 0.1734(6) 0.1313(5) 0.051(2) Uani 1 1 d .
H29 H 0.7319 0.2099 0.0845 0.061 Uiso 1 1 calc R
B2 B 0.1631(7) 0.0644(6) 0.0863(5) 0.050(2) Uani 1 1 d .
H2 H 0.1352 -0.0061 0.0655 0.060 Uiso 1 1 calc R
C2 C 0.4008(5) 0.2683(5) 0.5163(4) 0.0498(19) Uani 1 1 d .
B9 B 0.3063(7) 0.2417(6) 0.0785(5) 0.047(2) Uani 1 1 d .
H9 H 0.3711 0.2860 0.0528 0.056 Uiso 1 1 calc R
B10 B 0.1785(7) 0.2310(6) 0.0586(5) 0.054(2) Uani 1 1 d .
H10 H 0.1605 0.2680 0.0192 0.065 Uiso 1 1 calc R
C8 C 0.3469(7) -0.0815(5) 0.4704(5) 0.060(2) Uani 1 1 d .
H8A H 0.4054 -0.0897 0.4807 0.072 Uiso 1 1 calc R
B28 B 0.6579(8) 0.0562(7) 0.1182(5) 0.061(3) Uani 1 1 d .
H28 H 0.6187 0.0177 0.0622 0.073 Uiso 1 1 calc R
B23 B 0.6047(7) 0.0259(6) 0.2040(5) 0.050(2) Uani 1 1 d .
H23 H 0.5319 -0.0319 0.2033 0.060 Uiso 1 1 calc R
C7 C 0.3505(5) -0.0152(5) 0.4324(4) 0.0465(18) Uani 1 1 d .
H7 H 0.4131 0.0206 0.4181 0.056 Uiso 1 1 calc R
C19 C 0.5441(6) 0.2151(5) 0.0032(4) 0.053(2) Uani 1 1 d .
H19 H 0.5312 0.1657 0.0247 0.064 Uiso 1 1 calc R
B7 B 0.1176(7) 0.2084(6) 0.1436(5) 0.052(2) Uani 1 1 d .
H7A H 0.0599 0.2314 0.1603 0.062 Uiso 1 1 calc R
C9 C 0.2551(7) -0.1351(6) 0.4927(5) 0.070(3) Uani 1 1 d .
H9A H 0.2511 -0.1796 0.5187 0.084 Uiso 1 1 calc R
B18 B 0.5849(8) 0.4031(7) 0.6027(5) 0.068(3) Uani 1 1 d .
H18 H 0.6475 0.4695 0.6110 0.082 Uiso 1 1 calc R
N6 N 0.0795(6) 0.4890(5) 0.2938(4) 0.076(2) Uani 1 1 d U
B17 B 0.6056(7) 0.3073(7) 0.5757(5) 0.059(3) Uani 1 1 d .
H17 H 0.6818 0.3115 0.5663 0.071 Uiso 1 1 calc R
C25 C 0.6368(6) 0.5210(5) 0.0354(5) 0.055(2) Uani 1 1 d .
C34 C -0.0003(7) 0.4036(5) 0.3921(5) 0.067(2) Uani 1 1 d .
B16 B 0.5157(7) 0.2204(7) 0.6182(5) 0.064(3) Uani 1 1 d .
H16 H 0.5351 0.1698 0.6364 0.077 Uiso 1 1 calc R
B1 B 0.2972(7) 0.1391(6) 0.0947(5) 0.045(2) Uani 1 1 d .
H1 H 0.3568 0.1176 0.0806 0.054 Uiso 1 1 calc R
C21 C 0.5496(7) 0.2794(7) -0.1099(5) 0.080(3) Uani 1 1 d .
H21A H 0.5427 0.2750 -0.1624 0.096 Uiso 1 1 calc R
C35 C 0.0107(7) 0.4679(5) 0.3477(5) 0.063(2) Uani 1 1 d .
C10 C 0.1669(6) -0.1217(5) 0.4756(5) 0.063(2) Uani 1 1 d .
C18 C 0.0211(6) 0.0418(6) 0.3593(5) 0.068(2) Uani 1 1 d .
H18A H 0.0298 0.0869 0.3328 0.081 Uiso 1 1 calc R
B27 B 0.7213(8) 0.0172(7) 0.1827(5) 0.059(3) Uani 1 1 d .
H27 H 0.7236 -0.0466 0.1688 0.071 Uiso 1 1 calc R
C27 C 0.6003(7) 0.4388(7) -0.0929(5) 0.076(3) Uani 1 1 d .
H27A H 0.5957 0.4368 -0.1451 0.092 Uiso 1 1 calc R
B30 B 0.7930(8) 0.1051(6) 0.1384(5) 0.057(3) Uani 1 1 d .
H30 H 0.8413 0.0972 0.0954 0.069 Uiso 1 1 calc R
B12 B 0.3682(8) 0.2937(8) 0.6029(6) 0.072(3) Uani 1 1 d .
H12 H 0.2922 0.2908 0.6114 0.087 Uiso 1 1 calc R
B13 B 0.3888(7) 0.1962(7) 0.5784(5) 0.058(2) Uani 1 1 d .
H13 H 0.3265 0.1297 0.5709 0.070 Uiso 1 1 calc R
C33 C 0.0661(8) 0.3611(6) 0.3810(6) 0.082(3) Uani 1 1 d .
H33 H 0.0631 0.3187 0.4093 0.098 Uiso 1 1 calc R
C22 C 0.5784(6) 0.3595(6) -0.0630(4) 0.058(2) Uani 1 1 d .
C36 C -0.0529(7) 0.5148(6) 0.3607(6) 0.070(3) Uani 1 1 d .
B22 B 0.7099(7) 0.0594(6) 0.2777(5) 0.050(2) Uani 1 1 d .
H22 H 0.7052 0.0237 0.3249 0.061 Uiso 1 1 calc R
N5 N -0.0360(7) 0.5778(7) 0.3178(5) 0.103(3) Uani 1 1 d U
B24 B 0.6095(6) 0.1237(5) 0.1742(4) 0.0423(19) Uani 1 1 d .
H24 H 0.5393 0.1295 0.1561 0.051 Uiso 1 1 calc R
C14 C -0.0158(8) -0.1632(6) 0.4747(7) 0.098(4) Uani 1 1 d .
H14A H -0.0795 -0.2005 0.4864 0.117 Uiso 1 1 calc R
C20 C 0.5314(7) 0.2062(7) -0.0777(5) 0.076(3) Uani 1 1 d .
H20 H 0.5112 0.1519 -0.1082 0.091 Uiso 1 1 calc R
C28 C 0.6636(7) 0.6013(6) 0.0868(6) 0.074(3) Uani 1 1 d .
H28A H 0.6749 0.6525 0.0688 0.089 Uiso 1 1 calc R
C15 C 0.0687(8) -0.1742(7) 0.4964(7) 0.096(4) Uani 1 1 d .
H15 H 0.0623 -0.2168 0.5254 0.115 Uiso 1 1 calc R
B11 B 0.4558(7) 0.3780(7) 0.5606(5) 0.060(3) Uani 1 1 d .
H11 H 0.4359 0.4273 0.5401 0.072 Uiso 1 1 calc R
C17 C -0.0779(6) -0.0103(7) 0.3746(6) 0.084(3) Uani 1 1 d .
H17A H -0.1324 0.0017 0.3600 0.101 Uiso 1 1 calc R
C39 C -0.0742(8) 0.3873(6) 0.4465(5) 0.083(3) Uani 1 1 d .
H39 H -0.0819 0.3458 0.4772 0.100 Uiso 1 1 calc R
B26 B 0.8275(7) 0.1104(7) 0.2355(5) 0.060(3) Uani 1 1 d .
H26 H 0.8987 0.1075 0.2559 0.072 Uiso 1 1 calc R
C45 C -0.0716(12) 0.5808(12) -0.0079(9) 0.137(5) Uani 1 1 d U
H45 H -0.0944 0.5875 -0.0550 0.165 Uiso 1 1 calc R
C30 C 0.6486(6) 0.5216(5) 0.1895(5) 0.059(2) Uani 1 1 d .
H30A H 0.6498 0.5212 0.2414 0.071 Uiso 1 1 calc R
B5 B 0.2063(7) 0.1411(7) 0.0251(5) 0.062(3) Uani 1 1 d .
H5 H 0.2058 0.1194 -0.0357 0.075 Uiso 1 1 calc R
C16 C -0.0935(7) -0.0790(7) 0.4114(6) 0.085(3) Uani 1 1 d .
H16A H -0.1588 -0.1149 0.4216 0.102 Uiso 1 1 calc R
N7 N 0.1567(7) 0.6920(6) 0.2104(6) 0.095(3) Uani 1 1 d U
C47 C 0.0395(11) 0.6321(11) 0.1009(6) 0.106(4) Uani 1 1 d .
C31 C 0.1380(8) 0.4461(7) 0.2869(6) 0.089(3) Uani 1 1 d .
H31 H 0.1849 0.4593 0.2517 0.107 Uiso 1 1 calc R
C29 C 0.6724(8) 0.6004(6) 0.1647(6) 0.080(3) Uani 1 1 d .
H29A H 0.6939 0.6521 0.1996 0.096 Uiso 1 1 calc R
C38 C -0.1316(8) 0.4319(8) 0.4528(7) 0.100(4) Uani 1 1 d .
H38 H -0.1809 0.4173 0.4863 0.120 Uiso 1 1 calc R
B20 B 0.5727(9) 0.3319(8) 0.6679(6) 0.079(3) Uani 1 1 d .
H20A H 0.6286 0.3531 0.7189 0.095 Uiso 1 1 calc R
C49 C 0.1875(12) 0.7883(11) 0.1167(8) 0.116(3) Uani 1 1 d U
B6 B 0.0906(7) 0.1240(7) 0.0657(5) 0.058(3) Uani 1 1 d .
H6 H 0.0151 0.0927 0.0314 0.069 Uiso 1 1 calc R
C37 C -0.1227(8) 0.4966(7) 0.4137(7) 0.078(3) Uani 1 1 d .
C13 C -0.0072(6) -0.0945(6) 0.4338(6) 0.073(3) Uani 1 1 d .
C51 C 0.0619(12) 0.7231(11) -0.0005(7) 0.115(4) Uani 1 1 d U
H51 H 0.0429 0.7314 -0.0481 0.138 Uiso 1 1 calc R
B15 B 0.4387(9) 0.2610(9) 0.6700(6) 0.079(3) Uani 1 1 d .
H15A H 0.4082 0.2363 0.7213 0.094 Uiso 1 1 calc R
C48 C 0.1310(9) 0.7030(8) 0.1449(7) 0.088(3) Uani 1 1 d U
C26 C 0.6274(7) 0.5153(7) -0.0462(5) 0.075(3) Uani 1 1 d .
H26A H 0.6402 0.5655 -0.0666 0.090 Uiso 1 1 calc R
C32 C 0.1326(8) 0.3831(7) 0.3295(7) 0.087(3) Uani 1 1 d .
H32 H 0.1756 0.3556 0.3223 0.105 Uiso 1 1 calc R
C50 C 0.1482(12) 0.7871(11) 0.0482(8) 0.135(4) Uani 1 1 d U
H50 H 0.1837 0.8375 0.0284 0.162 Uiso 1 1 calc R
C52 C 0.2731(10) 0.8504(8) 0.1669(9) 0.101(4) Uani 1 1 d .
H52 H 0.3142 0.9008 0.1489 0.121 Uiso 1 1 calc R
N8 N -0.0103(7) 0.5576(7) 0.1370(5) 0.103(3) Uani 1 1 d U
C46 C 0.0063(12) 0.6453(13) 0.0284(8) 0.125(5) Uani 1 1 d U
C40 C -0.1785(8) 0.5444(10) 0.4226(9) 0.126(5) Uani 1 1 d .
H40 H -0.2275 0.5327 0.4563 0.151 Uiso 1 1 calc R
C44 C -0.1300(10) 0.4968(10) 0.0155(8) 0.116(4) Uani 1 1 d U
H44 H -0.1839 0.4506 -0.0158 0.139 Uiso 1 1 calc R
B19 B 0.4820(9) 0.3755(9) 0.6589(6) 0.085(4) Uani 1 1 d .
H19A H 0.4790 0.4246 0.7041 0.102 Uiso 1 1 calc R
C53 C 0.3012(13) 0.8452(11) 0.2359(10) 0.139(5) Uani 1 1 d .
H53 H 0.3543 0.8901 0.2689 0.167 Uiso 1 1 calc R
C54 C 0.2398(11) 0.7616(10) 0.2538(9) 0.126(5) Uani 1 1 d .
H54 H 0.2581 0.7524 0.3012 0.151 Uiso 1 1 calc R
C41 C -0.1616(12) 0.6067(12) 0.3830(10) 0.141(6) Uani 1 1 d U
H41 H -0.1984 0.6399 0.3900 0.169 Uiso 1 1 calc R
C42 C -0.0898(13) 0.6256(10) 0.3302(9) 0.147(5) Uani 1 1 d U
H42 H -0.0793 0.6711 0.3037 0.177 Uiso 1 1 calc R
C43 C -0.0946(11) 0.4908(10) 0.0971(9) 0.144(5) Uani 1 1 d U
H43 H -0.1311 0.4417 0.1183 0.172 Uiso 1 1 calc R

loop_
_atom_site_aniso_label
_atom_site_aniso_U_11
_atom_site_aniso_U_22
_atom_site_aniso_U_33
_atom_site_aniso_U_23
_atom_site_aniso_U_13
_atom_site_aniso_U_12
Cu1 0.0413(5) 0.0520(6) 0.0373(5) 0.0061(4) 0.0070(4) 0.0221(4)
Cu2 0.0358(5) 0.0544(6) 0.0453(5) 0.0148(4) 0.0033(4) 0.0236(4)
Cu5 0.0584(6) 0.0494(6) 0.0409(5) 0.0183(4) 0.0098(4) 0.0266(5)
Cu4 0.0398(5) 0.0588(6) 0.0574(6) 0.0305(5) 0.0078(4) 0.0205(4)
Cu3 0.0520(6) 0.0590(6) 0.0407(5) 0.0075(4) 0.0007(4) 0.0290(5)
S5 0.0372(9) 0.0466(11) 0.0369(10) 0.0142(8) -0.0017(7) 0.0150(8)
S4 0.0332(9) 0.0503(11) 0.0366(9) 0.0185(8) 0.0096(7) 0.0210(8)
S3 0.0375(10) 0.0394(10) 0.0382(9) 0.0116(8) 0.0066(8) 0.0137(8)
S6 0.0398(10) 0.0402(11) 0.0542(11) 0.0184(9) 0.0016(9) 0.0173(8)
S1 0.0444(11) 0.0441(11) 0.0418(10) 0.0045(8) 0.0080(8) 0.0157(9)
S2 0.0396(11) 0.0621(13) 0.0589(12) 0.0163(10) 0.0014(9) 0.0250(10)
Cu6 0.1960(19) 0.1418(16) 0.1083(13) 0.0570(11) 0.0228(13) 0.0737(14)
N2 0.032(3) 0.049(4) 0.043(3) 0.027(3) 0.008(3) 0.014(3)
C4 0.029(4) 0.034(4) 0.047(4) 0.013(3) -0.001(3) 0.013(3)
N3 0.046(4) 0.043(4) 0.039(3) 0.011(3) 0.008(3) 0.018(3)
C6 0.035(4) 0.045(4) 0.028(3) 0.008(3) 0.004(3) 0.020(3)
C1 0.042(4) 0.062(5) 0.031(4) -0.001(3) 0.003(3) 0.028(4)
C24 0.038(4) 0.046(4) 0.045(4) 0.018(4) 0.010(3) 0.018(3)
N4 0.048(4) 0.041(4) 0.052(4) 0.012(3) 0.015(3) 0.020(3)
N1 0.034(3) 0.070(5) 0.060(4) 0.032(4) 0.011(3) 0.023(3)
C23 0.035(4) 0.053(5) 0.034(4) 0.014(3) 0.004(3) 0.019(3)
B21 0.032(4) 0.062(6) 0.040(5) 0.016(4) 0.003(4) 0.024(4)
B4 0.032(4) 0.043(5) 0.044(5) 0.011(4) 0.001(4) 0.021(4)
C5 0.032(4) 0.047(4) 0.033(4) 0.013(3) 0.007(3) 0.020(3)
B8 0.041(5) 0.053(5) 0.045(5) 0.019(4) 0.004(4) 0.027(4)
C3 0.033(4) 0.042(4) 0.039(4) 0.016(3) 0.005(3) 0.016(3)
C12 0.031(4) 0.054(5) 0.052(5) 0.023(4) 0.008(3) 0.012(3)
B3 0.034(5) 0.059(6) 0.056(5) 0.023(5) -0.001(4) 0.018(4)
B14 0.036(5) 0.064(6) 0.036(5) 0.014(4) 0.009(4) 0.023(4)
C11 0.038(4) 0.051(5) 0.050(4) 0.018(4) 0.012(3) 0.013(4)
B25 0.037(5) 0.086(7) 0.053(5) 0.026(5) 0.017(4) 0.035(5)
B29 0.052(6) 0.067(6) 0.040(5) 0.009(4) 0.014(4) 0.030(5)
B2 0.047(5) 0.046(5) 0.046(5) -0.001(4) -0.010(4) 0.014(4)
C2 0.041(4) 0.065(5) 0.047(4) 0.005(4) 0.008(3) 0.026(4)
B9 0.046(5) 0.067(6) 0.040(5) 0.023(4) 0.007(4) 0.031(5)
B10 0.051(6) 0.071(7) 0.047(5) 0.016(5) -0.001(4) 0.033(5)
C8 0.064(6) 0.069(6) 0.065(5) 0.031(5) 0.011(4) 0.040(5)
B28 0.091(8) 0.066(7) 0.040(5) 0.009(5) 0.013(5) 0.048(6)
B23 0.053(6) 0.037(5) 0.056(6) 0.005(4) -0.001(4) 0.017(4)
C7 0.039(4) 0.054(5) 0.051(4) 0.022(4) 0.009(3) 0.020(4)
C19 0.052(5) 0.047(5) 0.053(5) 0.004(4) 0.002(4) 0.017(4)
B7 0.047(5) 0.069(6) 0.050(5) 0.018(5) 0.003(4) 0.033(5)
C9 0.082(7) 0.073(6) 0.080(6) 0.047(5) 0.026(5) 0.044(5)
B18 0.056(6) 0.082(8) 0.046(6) -0.017(5) 0.004(5) 0.018(5)
N6 0.096(5) 0.076(5) 0.058(4) 0.016(4) 0.016(4) 0.037(4)
B17 0.048(6) 0.096(8) 0.036(5) 0.011(5) 0.005(4) 0.034(5)
C25 0.050(5) 0.055(5) 0.064(5) 0.026(4) 0.012(4) 0.021(4)
C34 0.069(6) 0.044(5) 0.068(6) -0.004(4) 0.003(5) 0.009(4)
B16 0.056(6) 0.096(8) 0.044(5) 0.019(5) 0.005(5) 0.035(6)
B1 0.047(5) 0.054(6) 0.039(5) 0.009(4) 0.003(4) 0.027(4)
C21 0.095(7) 0.092(8) 0.036(5) 0.015(5) 0.004(5) 0.024(6)
C35 0.070(6) 0.051(5) 0.053(5) 0.004(4) -0.007(5) 0.013(4)
C10 0.064(6) 0.056(5) 0.083(6) 0.044(5) 0.030(5) 0.027(4)
C18 0.051(5) 0.098(7) 0.071(6) 0.041(5) 0.014(4) 0.039(5)
B27 0.072(7) 0.067(7) 0.055(6) 0.004(5) 0.006(5) 0.048(6)
C27 0.090(7) 0.093(8) 0.050(5) 0.024(5) 0.009(5) 0.040(6)
B30 0.073(7) 0.078(7) 0.047(5) 0.016(5) 0.026(5) 0.054(6)
B12 0.061(7) 0.098(9) 0.065(7) 0.007(6) 0.035(5) 0.041(6)
B13 0.053(6) 0.074(7) 0.056(6) 0.022(5) 0.021(5) 0.031(5)
C33 0.101(8) 0.048(6) 0.095(8) 0.016(5) 0.014(7) 0.028(5)
C22 0.063(5) 0.064(6) 0.045(5) 0.016(4) 0.006(4) 0.025(4)
C36 0.070(6) 0.058(6) 0.073(6) -0.004(5) -0.023(5) 0.027(5)
B22 0.046(5) 0.063(6) 0.062(6) 0.025(5) 0.012(4) 0.037(5)
N5 0.118(6) 0.106(5) 0.104(5) 0.014(4) 0.006(4) 0.070(5)
B24 0.044(5) 0.048(5) 0.041(5) 0.011(4) 0.006(4) 0.023(4)
C14 0.065(7) 0.074(7) 0.164(11) 0.068(7) 0.058(7) 0.021(5)
C20 0.083(7) 0.078(7) 0.049(5) -0.009(5) 0.009(5) 0.023(5)
C28 0.082(7) 0.058(6) 0.089(7) 0.033(5) 0.033(6) 0.029(5)
C15 0.085(8) 0.083(7) 0.149(10) 0.074(7) 0.052(7) 0.042(6)
B11 0.065(6) 0.066(7) 0.052(6) -0.001(5) 0.018(5) 0.033(5)
C17 0.038(5) 0.126(9) 0.103(8) 0.045(7) 0.004(5) 0.043(6)
C39 0.094(8) 0.043(5) 0.070(6) 0.007(5) 0.027(6) -0.012(5)
B26 0.053(6) 0.090(8) 0.062(6) 0.035(6) 0.020(5) 0.047(6)
C45 0.105(11) 0.195(14) 0.118(11) -0.036(11) -0.001(9) 0.092(11)
C30 0.073(6) 0.045(5) 0.057(5) 0.012(4) 0.012(4) 0.022(4)
B5 0.055(6) 0.090(8) 0.045(5) 0.011(5) -0.001(5) 0.036(6)
C16 0.039(5) 0.091(8) 0.116(9) 0.035(7) 0.017(5) 0.013(5)
N7 0.099(6) 0.088(6) 0.104(6) 0.031(5) -0.009(5) 0.043(5)
C47 0.115(10) 0.203(14) 0.063(7) 0.040(8) 0.021(7) 0.124(11)
C31 0.102(9) 0.088(8) 0.074(7) 0.011(6) 0.026(6) 0.037(7)
C29 0.101(8) 0.048(6) 0.085(7) -0.001(5) 0.025(6) 0.028(5)
C38 0.063(7) 0.078(8) 0.118(10) -0.036(8) 0.020(6) 0.006(6)
B20 0.070(7) 0.112(10) 0.042(6) 0.001(6) 0.008(5) 0.031(7)
C49 0.154(9) 0.187(9) 0.096(7) 0.072(7) 0.060(7) 0.141(8)
B6 0.047(5) 0.079(7) 0.048(5) 0.006(5) -0.010(4) 0.032(5)
C37 0.054(6) 0.065(7) 0.096(8) -0.015(6) 0.006(6) 0.015(5)
C13 0.036(5) 0.081(7) 0.101(7) 0.037(6) 0.018(5) 0.016(4)
C51 0.155(9) 0.192(10) 0.088(7) 0.078(7) 0.058(6) 0.140(8)
B15 0.076(8) 0.130(11) 0.037(5) 0.012(6) 0.017(5) 0.052(7)
C48 0.080(8) 0.110(9) 0.107(9) 0.054(7) 0.035(7) 0.059(7)
C26 0.081(7) 0.093(8) 0.070(6) 0.049(6) 0.024(5) 0.044(6)
C32 0.091(8) 0.069(7) 0.112(9) 0.008(6) 0.022(7) 0.046(6)
C50 0.167(10) 0.203(10) 0.109(8) 0.060(8) 0.065(7) 0.137(8)
C52 0.091(9) 0.095(9) 0.134(11) 0.038(9) 0.046(9) 0.050(7)
N8 0.091(5) 0.115(6) 0.089(5) 0.016(5) 0.013(4) 0.031(4)
C46 0.104(11) 0.205(15) 0.102(10) 0.011(10) 0.018(8) 0.104(11)
C40 0.049(7) 0.117(11) 0.171(14) -0.026(10) -0.009(8) 0.015(7)
C44 0.082(7) 0.140(8) 0.120(8) -0.014(7) -0.001(6) 0.055(6)
B19 0.083(8) 0.121(11) 0.047(6) -0.013(6) 0.021(6) 0.047(8)
C53 0.168(15) 0.126(14) 0.143(15) 0.037(11) 0.044(12) 0.075(12)
C54 0.122(12) 0.124(12) 0.156(13) 0.022(11) 0.025(10) 0.076(10)
C41 0.122(9) 0.152(9) 0.161(10) -0.002(7) -0.009(7) 0.082(8)
C42 0.155(9) 0.151(9) 0.165(10) 0.030(7) -0.026(7) 0.099(7)
C43 0.126(8) 0.155(9) 0.146(9) -0.003(7) 0.043(7) 0.062(7)

loop_
_atom_type_symbol
_atom_type_description
_atom_type_scat_dispersion_real
_atom_type_scat_dispersion_imag
_atom_type_scat_source
C C 0.0033 0.0016 'International Tables Vol C Tables 4.2.6.8 and 6.1.1.4'
H H 0.0000 0.0000 'International Tables Vol C Tables 4.2.6.8 and 6.1.1.4'
N N 0.0061 0.0033 'International Tables Vol C Tables 4.2.6.8 and 6.1.1.4'
O O 0.0106 0.0060 'International Tables Vol C Tables 4.2.6.8 and 6.1.1.4'
S S 0.1246 0.1234 'International Tables Vol C Tables 4.2.6.8 and 6.1.1.4'
Cu Cu 0.3201 1.2651 'International Tables Vol C Tables 4.2.6.8 and 6.1.1.4'
B B 0.0013 0.0007 'International Tables Vol C Tables 4.2.6.8 and 6.1.1.4'

loop_
_geom_angle_atom_site_label_1
_geom_angle_atom_site_label_2
_geom_angle_atom_site_label_3
_geom_angle
S1 Cu1 S4 131.35(7)
S1 Cu1 S3 129.01(8)
S4 Cu1 S3 99.55(7)
S6 Cu2 S4 136.91(7)
S6 Cu2 S5 97.52(7)
S4 Cu2 S5 125.56(7)
N3 Cu5 N4 80.5(2)
N3 Cu5 S3 129.25(16)
N4 Cu5 S3 116.27(17)
N3 Cu5 S5 114.63(16)
N4 Cu5 S5 107.84(16)
S3 Cu5 S5 105.22(7)
N2 Cu4 N1 79.2(2)
N2 Cu4 S2 122.25(17)
N1 Cu4 S2 105.51(18)
N2 Cu4 S6 103.30(16)
N1 Cu4 S6 103.75(18)
S2 Cu4 S6 129.25(8)
S5 Cu3 S2 137.91(8)
S5 Cu3 S1 119.49(7)
S2 Cu3 S1 101.51(7)
C3 S5 Cu3 114.0(2)
C3 S5 Cu2 100.9(2)
Cu3 S5 Cu2 72.46(6)
C3 S5 Cu5 120.5(2)
Cu3 S5 Cu5 124.79(8)
Cu2 S5 Cu5 104.29(7)
C5 S4 Cu2 105.0(2)
C5 S4 Cu1 101.1(2)
Cu2 S4 Cu1 76.73(6)
C6 S3 Cu5 107.3(2)
C6 S3 Cu1 101.0(2)
Cu5 S3 Cu1 97.61(7)
C4 S6 Cu2 102.8(2)
C4 S6 Cu4 113.2(2)
Cu2 S6 Cu4 77.72(6)
C1 S1 Cu1 112.8(2)
C1 S1 Cu3 98.7(2)
Cu1 S1 Cu3 75.66(6)
C2 S2 Cu3 100.0(2)
C2 S2 Cu4 114.7(3)
Cu3 S2 Cu4 89.84(8)
N8 Cu6 N7 83.5(4)
N8 Cu6 N6 126.6(4)
N7 Cu6 N6 136.9(4)
N8 Cu6 N5 107.5(4)
N7 Cu6 N5 119.8(4)
N6 Cu6 N5 83.3(4)
C7 N2 C11 117.5(6)
C7 N2 Cu4 129.3(5)
C11 N2 Cu4 113.2(4)
B2 C4 B3 62.8(5)
B2 C4 B4 113.0(5)
B3 C4 B4 61.9(4)
B2 C4 B1 63.1(5)
B3 C4 B1 113.5(5)
B4 C4 B1 110.5(5)
B2 C4 C3 109.3(5)
B3 C4 C3 108.7(5)
B4 C4 C3 59.5(4)
B1 C4 C3 59.1(4)
B2 C4 S6 120.6(5)
B3 C4 S6 122.8(5)
B4 C4 S6 119.8(5)
B1 C4 S6 116.6(4)
C3 C4 S6 119.5(4)
C19 N3 C23 118.0(6)
C19 N3 Cu5 129.6(5)
C23 N3 Cu5 112.3(4)
B25 C6 B29 62.3(5)
B25 C6 B24 113.0(5)
B29 C6 B24 63.5(5)
B25 C6 B21 62.7(4)
B29 C6 B21 113.6(5)
B24 C6 B21 110.2(5)
B25 C6 C5 109.2(5)
B29 C6 C5 109.6(5)
B24 C6 C5 58.5(4)
B21 C6 C5 59.6(4)
B25 C6 S3 122.0(5)
B29 C6 S3 123.1(5)
B24 C6 S3 119.3(4)
B21 C6 S3 116.2(4)
C5 C6 S3 118.3(4)
B17 C1 B18 62.6(5)
B17 C1 B14 63.0(5)
B18 C1 B14 113.4(6)
B17 C1 B11 113.1(6)
B18 C1 B11 62.6(5)
B14 C1 B11 110.1(6)
B17 C1 S1 124.0(5)
B18 C1 S1 120.0(6)
B14 C1 S1 121.1(5)
B11 C1 S1 115.0(5)
B17 C1 C2 108.9(6)
B18 C1 C2 108.3(5)
B14 C1 C2 59.3(4)
B11 C1 C2 58.5(4)
S1 C1 C2 119.6(4)
N4 C24 C25 122.9(7)
N4 C24 C23 117.8(6)
C25 C24 C23 119.3(7)
C30 N4 C24 118.2(6)
C30 N4 Cu5 129.7(5)
C24 N4 Cu5 112.1(4)
C18 N1 C12 117.5(6)
C18 N1 Cu4 131.0(6)
C12 N1 Cu4 111.5(4)
N3 C23 C22 122.8(7)
N3 C23 C24 117.3(6)
C22 C23 C24 119.9(7)
C6 B21 C5 61.1(4)
C6 B21 B25 57.7(4)
C5 B21 B25 106.4(5)
C6 B21 B22 107.5(6)
C5 B21 B22 58.7(4)
B25 B21 B22 107.3(6)
C6 B21 B26 104.6(5)
C5 B21 B26 105.3(6)
B25 B21 B26 58.9(5)
B22 B21 B26 59.8(5)
C6 B21 H21 122.8
C5 B21 H21 122.6
B25 B21 H21 123.0
B22 B21 H21 121.7
B26 B21 H21 123.8
C4 B4 C3 61.0(4)
C4 B4 B3 58.4(4)
C3 B4 B3 107.2(5)
C4 B4 B7 105.3(5)
C3 B4 B7 105.1(5)
B3 B4 B7 59.7(5)
C4 B4 B8 107.0(5)
C3 B4 B8 58.0(4)
B3 B4 B8 107.9(6)
B7 B4 B8 59.8(5)
C4 B4 H4 122.6
C3 B4 H4 122.8
B3 B4 H4 122.0
B7 B4 H4 123.4
B8 B4 H4 122.2
B24 C5 B23 63.1(4)
B24 C5 B22 113.5(5)
B23 C5 B22 62.4(5)
B24 C5 B21 110.7(5)
B23 C5 B21 113.1(5)
B22 C5 B21 62.5(5)
B24 C5 C6 59.5(4)
B23 C5 C6 109.5(5)
B22 C5 C6 109.1(5)
B21 C5 C6 59.3(4)
B24 C5 S4 120.1(4)
B23 C5 S4 123.1(5)
B22 C5 S4 120.3(5)
B21 C5 S4 116.0(4)
C6 C5 S4 119.3(4)
C3 B8 B9 57.7(4)
C3 B8 B7 105.8(6)
B9 B8 B7 108.3(6)
C3 B8 B10 105.1(6)
B9 B8 B10 60.4(5)
B7 B8 B10 60.4(5)
C3 B8 B4 59.1(4)
B9 B8 B4 106.6(6)
B7 B8 B4 59.6(4)
B10 B8 B4 107.4(6)
C3 B8 H8 124.3
B9 B8 H8 122.1
B7 B8 H8 121.7
B10 B8 H8 122.1
B4 B8 H8 122.3
B9 C3 B8 62.8(4)
B9 C3 B1 62.4(5)
B8 C3 B1 113.4(5)
B9 C3 B4 113.7(5)
B8 C3 B4 62.9(4)
B1 C3 B4 111.1(5)
B9 C3 C4 109.6(5)
B8 C3 C4 109.7(5)
B1 C3 C4 59.8(4)
B4 C3 C4 59.5(4)
B9 C3 S5 121.2(5)
B8 C3 S5 123.2(5)
B1 C3 S5 116.0(4)
B4 C3 S5 119.1(4)
C4 C3 S5 118.1(4)
N1 C12 C13 123.5(7)
N1 C12 C11 117.5(6)
C13 C12 C11 118.9(7)
C4 B3 B7 106.9(6)
C4 B3 B4 59.7(4)
B7 B3 B4 60.4(5)
C4 B3 B6 106.1(6)
B7 B3 B6 59.4(5)
B4 B3 B6 107.7(6)
C4 B3 B2 58.3(4)
B7 B3 B2 108.3(6)
B4 B3 B2 107.6(6)
B6 B3 B2 60.8(5)
C4 B3 H3 123.4
B7 B3 H3 121.7
B4 B3 H3 121.6
B6 B3 H3 122.2
B2 B3 H3 121.7
C1 B14 C2 62.0(4)
C1 B14 B17 57.7(5)
C2 B14 B17 106.9(6)
C1 B14 B13 107.7(6)
C2 B14 B13 58.1(4)
B17 B14 B13 107.2(6)
C1 B14 B16 105.1(6)
C2 B14 B16 104.5(6)
B17 B14 B16 59.7(5)
B13 B14 B16 58.9(5)
C1 B14 H14 122.2
C2 B14 H14 122.6
B17 B14 H14 122.5
B13 B14 H14 122.3
B16 B14 H14 124.0
N2 C11 C10 122.7(7)
N2 C11 C12 118.5(6)
C10 C11 C12 118.8(6)
C6 B25 B29 58.9(4)
C6 B25 B26 107.9(6)
B29 B25 B26 109.3(7)
C6 B25 B30 106.5(6)
B29 B25 B30 61.1(5)
B26 B25 B30 59.2(5)
C6 B25 B21 59.6(4)
B29 B25 B21 108.3(6)
B26 B25 B21 61.2(5)
B30 B25 B21 107.8(7)
C6 B25 H25 123.0
B29 B25 H25 121.0
B26 B25 H25 121.0
B30 B25 H25 122.3
B21 B25 H25 121.4
C6 B29 B25 58.8(4)
C6 B29 B28 106.1(6)
B25 B29 B28 107.1(7)
C6 B29 B30 105.6(6)
B25 B29 B30 60.1(5)
B28 B29 B30 58.6(5)
C6 B29 B24 58.9(4)
B25 B29 B24 106.6(6)
B28 B29 B24 60.1(5)
B30 B29 B24 106.2(6)
C6 B29 H29 123.4
B25 B29 H29 122.1
B28 B29 H29 122.4
B30 B29 H29 123.0
B24 B29 H29 122.5
C4 B2 B5 106.7(6)
C4 B2 B3 58.9(4)
B5 B2 B3 108.2(6)
C4 B2 B6 105.6(6)
B5 B2 B6 60.3(5)
B3 B2 B6 59.5(5)
C4 B2 B1 59.4(4)
B5 B2 B1 59.9(5)
B3 B2 B1 107.4(6)
B6 B2 B1 107.3(6)
C4 B2 H2 123.4
B5 B2 H2 121.6
B3 B2 H2 121.9
B6 B2 H2 122.6
B1 B2 H2 121.9
B12 C2 B13 64.0(6)
B12 C2 B11 61.7(5)
B13 C2 B11 113.7(6)
B12 C2 B14 114.3(6)
B13 C2 B14 62.7(5)
B11 C2 B14 110.9(6)
B12 C2 S2 121.6(6)
B13 C2 S2 124.0(6)
B11 C2 S2 115.6(5)
B14 C2 S2 118.8(5)
B12 C2 C1 109.0(6)
B13 C2 C1 108.7(5)
B11 C2 C1 60.0(4)
B14 C2 C1 58.7(4)
S2 C2 C1 117.9(5)
C3 B9 B1 60.0(4)
C3 B9 B8 59.5(4)
B1 B9 B8 108.8(6)
C3 B9 B10 106.5(6)
B1 B9 B10 107.8(6)
B8 B9 B10 60.3(5)
C3 B9 B5 106.0(6)
B1 B9 B5 59.5(5)
B8 B9 B5 107.6(6)
B10 B9 B5 59.3(5)
C3 B9 H9 123.0
B1 B9 H9 121.2
B8 B9 H9 121.2
B10 B9 H9 122.2
B5 B9 H9 122.8
B6 B10 B5 60.5(5)
B6 B10 B8 107.8(6)
B5 B10 B8 108.0(6)
B6 B10 B9 108.9(6)
B5 B10 B9 60.9(5)
B8 B10 B9 59.3(4)
B6 B10 B7 59.1(5)
B5 B10 B7 107.1(7)
B8 B10 B7 59.7(5)
B9 B10 B7 106.9(6)
B6 B10 H10 121.4
B5 B10 H10 121.4
B8 B10 H10 122.0
B9 B10 H10 121.6
B7 B10 H10 122.9
C9 C8 C7 118.9(7)
C9 C8 H8A 120.6
C7 C8 H8A 120.6
B30 B28 B23 108.0(6)
B30 B28 B29 61.0(5)
B23 B28 B29 109.1(6)
B30 B28 B27 58.8(5)
B23 B28 B27 60.5(5)
B29 B28 B27 108.3(7)
B30 B28 B24 108.3(7)
B23 B28 B24 60.0(5)
B29 B28 B24 60.4(5)
B27 B28 B24 107.9(6)
B30 B28 H28 121.8
B23 B28 H28 121.3
B29 B28 H28 120.8
B27 B28 H28 122.1
B24 B28 H28 121.7
C5 B23 B28 105.7(6)
C5 B23 B24 58.2(4)
B28 B23 B24 60.3(5)
C5 B23 B22 59.3(4)
B28 B23 B22 107.6(7)
B24 B23 B22 107.0(6)
C5 B23 B27 105.8(6)
B28 B23 B27 59.9(5)
B24 B23 B27 107.7(6)
B22 B23 B27 59.7(5)
C5 B23 H23 123.9
B28 B23 H23 122.1
B24 B23 H23 122.1
B22 B23 H23 122.0
B27 B23 H23 122.2
N2 C7 C8 124.4(7)
N2 C7 H7 117.8
C8 C7 H7 117.8
N3 C19 C20 122.2(8)
N3 C19 H19 118.9
C20 C19 H19 118.9
B6 B7 B3 60.5(5)
B6 B7 B4 108.2(6)
B3 B7 B4 59.9(5)
B6 B7 B8 108.1(6)
B3 B7 B8 108.8(6)
B4 B7 B8 60.7(4)
B6 B7 B10 59.3(5)
B3 B7 B10 107.7(6)
B4 B7 B10 107.8(6)
B8 B7 B10 59.9(5)
B6 B7 H7A 121.8
B3 B7 H7A 121.4
B4 B7 H7A 121.6
B8 B7 H7A 121.2
B10 B7 H7A 122.3
C8 C9 C10 119.4(7)
C8 C9 H9A 120.3
C10 C9 H9A 120.3
C1 B18 B20 105.5(7)
C1 B18 B19 106.3(7)
B20 B18 B19 60.2(7)
C1 B18 B17 57.9(5)
B20 B18 B17 60.2(6)
B19 B18 B17 108.0(8)
C1 B18 B11 59.6(5)
B20 B18 B11 107.5(8)
B19 B18 B11 59.7(6)
B17 B18 B11 107.0(7)
C1 B18 H18 123.8
B20 B18 H18 122.2
B19 B18 H18 121.9
B17 B18 H18 122.2
B11 B18 H18 122.0
C31 N6 C35 116.6(8)
C31 N6 Cu6 133.7(7)
C35 N6 Cu6 109.7(6)
C1 B17 B20 105.7(7)
C1 B17 B18 59.4(5)
B20 B17 B18 59.0(6)
C1 B17 B14 59.3(5)
B20 B17 B14 108.0(7)
B18 B17 B14 107.9(6)
C1 B17 B16 107.2(6)
B20 B17 B16 60.2(6)
B18 B17 B16 108.0(7)
B14 B17 B16 60.7(5)
C1 B17 H17 123.1
B20 B17 H17 122.6
B18 B17 H17 122.0
B14 B17 H17 121.4
B16 B17 H17 121.4
C24 C25 C28 118.1(7)
C24 C25 C26 119.5(8)
C28 C25 C26 122.4(8)
C35 C34 C33 116.4(9)
C35 C34 C39 118.4(9)
C33 C34 C39 125.2(10)
B15 B16 B13 59.6(5)
B15 B16 B20 60.7(6)
B13 B16 B20 107.5(7)
B15 B16 B17 108.6(8)
B13 B16 B17 108.2(7)
B20 B16 B17 59.3(6)
B15 B16 B14 107.7(7)
B13 B16 B14 60.2(5)
B20 B16 B14 106.4(7)
B17 B16 B14 59.6(5)
B15 B16 H16 121.3
B13 B16 H16 121.7
B20 B16 H16 122.4
B17 B16 H16 121.6
B14 B16 H16 122.4
C3 B1 C4 61.1(4)
C3 B1 B9 57.6(4)
C4 B1 B9 106.8(5)
C3 B1 B5 105.6(6)
C4 B1 B5 104.2(6)
B9 B1 B5 61.4(5)
C3 B1 B2 106.4(6)
C4 B1 B2 57.4(4)
B9 B1 B2 108.1(6)
B5 B1 B2 58.7(5)
C3 B1 H1 122.9
C4 B1 H1 123.4
B9 B1 H1 121.5
B5 B1 H1 123.3
B2 B1 H1 122.8
C20 C21 C22 119.3(8)
C20 C21 H21A 120.3
C22 C21 H21A 120.3
N6 C35 C34 123.1(8)
N6 C35 C36 119.8(8)
C34 C35 C36 117.1(9)
C9 C10 C11 117.1(7)
C9 C10 C15 123.2(8)
C11 C10 C15 119.7(8)
N1 C18 C17 123.9(8)
N1 C18 H18A 118.0
C17 C18 H18A 118.0
B30 B27 B26 59.9(5)
B30 B27 B22 108.7(7)
B26 B27 B22 60.9(5)
B30 B27 B28 59.7(6)
B26 B27 B28 107.3(7)
B22 B27 B28 107.5(6)
B30 B27 B23 107.9(6)
B26 B27 B23 108.3(6)
B22 B27 B23 59.9(5)
B28 B27 B23 59.6(5)
B30 B27 H27 121.6
B26 B27 H27 121.6
B22 B27 H27 121.3
B28 B27 H27 122.5
B23 B27 H27 121.8
C26 C27 C22 120.9(8)
C26 C27 H27A 119.6
C22 C27 H27A 119.6
B27 B30 B26 60.9(5)
B27 B30 B28 61.5(5)
B26 B30 B28 109.6(7)
B27 B30 B25 108.9(6)
B26 B30 B25 60.1(5)
B28 B30 B25 107.4(6)
B27 B30 B29 109.9(6)
B26 B30 B29 108.2(6)
B28 B30 B29 60.3(5)
B25 B30 B29 58.8(5)
B27 B30 H30 120.0
B26 B30 H30 121.0
B28 B30 H30 121.1
B25 B30 H30 122.5
B29 B30 H30 121.6
C2 B12 B11 60.6(5)
C2 B12 B19 107.2(7)
B11 B12 B19 60.6(6)
C2 B12 B13 59.0(5)
B11 B12 B13 108.8(6)
B19 B12 B13 107.3(8)
C2 B12 B15 105.6(6)
B11 B12 B15 109.5(8)
B19 B12 B15 60.9(7)
B13 B12 B15 58.3(6)
C2 B12 H12 123.1
B11 B12 H12 120.1
B19 B12 H12 121.6
B13 B12 H12 122.5
B15 B12 H12 122.3
C2 B13 B15 106.3(7)
C2 B13 B16 106.9(7)
B15 B13 B16 60.0(6)
C2 B13 B14 59.2(5)
B15 B13 B14 108.5(7)
B16 B13 B14 60.9(5)
C2 B13 B12 57.0(5)
B15 B13 B12 61.2(6)
B16 B13 B12 108.0(7)
B14 B13 B12 105.9(7)
C2 B13 H13 123.8
B15 B13 H13 121.3
B16 B13 H13 121.4
B14 B13 H13 121.8
B12 B13 H13 122.8
C32 C33 C34 119.5(9)
C32 C33 H33 120.2
C34 C33 H33 120.2
C21 C22 C23 118.6(8)
C21 C22 C27 122.2(8)
C23 C22 C27 119.3(8)
N5 C36 C37 123.7(10)
N5 C36 C35 114.0(10)
C37 C36 C35 122.3(10)
C5 B22 B27 105.5(6)
C5 B22 B23 58.2(4)
B27 B22 B23 60.5(5)
C5 B22 B21 58.8(4)
B27 B22 B21 107.3(6)
B23 B22 B21 106.8(6)
C5 B22 B26 105.8(6)
B27 B22 B26 59.1(5)
B23 B22 B26 107.4(6)
B21 B22 B26 60.3(5)
C5 B22 H22 124.0
B27 B22 H22 122.4
B23 B22 H22 122.2
B21 B22 H22 122.0
B26 B22 H22 122.3
C42 N5 C36 116.2(12)
C42 N5 Cu6 131.0(11)
C36 N5 Cu6 112.7(7)
C5 B24 C6 62.0(4)
C5 B24 B23 58.8(4)
C6 B24 B23 108.1(5)
C5 B24 B28 105.6(5)
C6 B24 B28 104.8(6)
B23 B24 B28 59.7(5)
C5 B24 B29 107.7(6)
C6 B24 B29 57.6(4)
B23 B24 B29 108.2(6)
B28 B24 B29 59.6(5)
C5 B24 H24 121.9
C6 B24 H24 122.5
B23 B24 H24 121.6
B28 B24 H24 123.8
B29 B24 H24 122.2
C15 C14 C13 120.5(8)
C15 C14 H14A 119.8
C13 C14 H14A 119.8
C21 C20 C19 119.1(8)
C21 C20 H20 120.5
C19 C20 H20 120.5
C29 C28 C25 118.2(8)
C29 C28 H28A 120.9
C25 C28 H28A 120.9
C14 C15 C10 121.6(9)
C14 C15 H15 119.2
C10 C15 H15 119.2
C2 B11 B12 57.7(5)
C2 B11 C1 61.5(4)
B12 B11 C1 107.0(7)
C2 B11 B19 104.7(7)
B12 B11 B19 60.2(6)
C1 B11 B19 104.0(7)
C2 B11 B18 106.8(7)
B12 B11 B18 107.5(8)
C1 B11 B18 57.7(5)
B19 B11 B18 58.6(6)
C2 B11 H11 122.8
B12 B11 H11 122.0
C1 B11 H11 123.0
B19 B11 H11 124.1
B18 B11 H11 122.6
C16 C17 C18 119.2(8)
C16 C17 H17A 120.4
C18 C17 H17A 120.4
C38 C39 C34 120.2(10)
C38 C39 H39 119.9
C34 C39 H39 119.9
B30 B26 B25 60.7(5)
B30 B26 B27 59.2(5)
B25 B26 B27 108.0(6)
B30 B26 B22 107.5(7)
B25 B26 B22 108.0(6)
B27 B26 B22 60.0(5)
B30 B26 B21 107.9(6)
B25 B26 B21 59.9(5)
B27 B26 B21 107.6(6)
B22 B26 B21 59.8(5)
B30 B26 H26 121.9
B25 B26 H26 121.3
B27 B26 H26 122.1
B22 B26 H26 121.9
B21 B26 H26 121.9
C46 C45 C44 127.5(18)
C46 C45 H45 116.2
C44 C45 H45 116.2
N4 C30 C29 123.3(8)
N4 C30 H30A 118.3
C29 C30 H30A 118.3
B2 B5 B1 61.4(5)
B2 B5 B10 108.8(7)
B1 B5 B10 107.7(6)
B2 B5 B6 61.1(5)
B1 B5 B6 109.1(6)
B10 B5 B6 59.2(5)
B2 B5 B9 108.4(6)
B1 B5 B9 59.0(5)
B10 B5 B9 59.8(5)
B6 B5 B9 107.0(6)
B2 B5 H5 120.4
B1 B5 H5 121.3
B10 B5 H5 122.0
B6 B5 H5 121.7
B9 B5 H5 122.6
C17 C16 C13 118.6(8)
C17 C16 H16A 120.7
C13 C16 H16A 120.7
C48 N7 C54 116.4(12)
C48 N7 Cu6 114.9(9)
C54 N7 Cu6 128.5(10)
N8 C47 C46 127.1(14)
N8 C47 C48 115.5(9)
C46 C47 C48 117.3(15)
N6 C31 C32 123.5(10)
N6 C31 H31 118.3
C32 C31 H31 118.3
C30 C29 C28 119.2(8)
C30 C29 H29A 120.4
C28 C29 H29A 120.4
C39 C38 C37 124.5(11)
C39 C38 H38 117.8
C37 C38 H38 117.8
B18 B20 B19 60.2(6)
B18 B20 B17 60.8(6)
B19 B20 B17 108.5(7)
B18 B20 B16 109.6(7)
B19 B20 B16 108.4(8)
B17 B20 B16 60.5(6)
B18 B20 B15 110.1(8)
B19 B20 B15 61.5(7)
B17 B20 B15 108.3(7)
B16 B20 B15 59.1(6)
B18 B20 H20A 120.3
B19 B20 H20A 121.2
B17 B20 H20A 121.5
B16 B20 H20A 121.6
B15 B20 H20A 121.1
C50 C49 C52 133.4(17)
C50 C49 C48 112.4(16)
C52 C49 C48 114.2(11)
B7 B6 B10 61.6(5)
B7 B6 B3 60.1(5)
B10 B6 B3 109.2(6)
B7 B6 B5 108.9(7)
B10 B6 B5 60.4(6)
B3 B6 B5 107.0(6)
B7 B6 B2 108.0(6)
B10 B6 B2 107.8(6)
B3 B6 B2 59.7(5)
B5 B6 B2 58.7(5)
B7 B6 H6 120.8
B10 B6 H6 120.7
B3 B6 H6 121.8
B5 B6 H6 122.2
B2 B6 H6 122.6
C38 C37 C40 124.3(13)
C38 C37 C36 117.4(10)
C40 C37 C36 118.3(13)
C12 C13 C16 117.2(8)
C12 C13 C14 120.3(8)
C16 C13 C14 122.5(8)
C50 C51 C46 115.2(13)
C50 C51 H51 122.4
C46 C51 H51 122.4
B13 B15 B16 60.5(5)
B13 B15 B20 107.9(7)
B16 B15 B20 60.2(6)
B13 B15 B12 60.6(5)
B16 B15 B12 107.9(7)
B20 B15 B12 105.3(8)
B13 B15 B19 107.2(7)
B16 B15 B19 106.8(8)
B20 B15 B19 58.2(7)
B12 B15 B19 58.4(6)
B13 B15 H15A 121.2
B16 B15 H15A 121.4
B20 B15 H15A 122.9
B12 B15 H15A 122.7
B19 B15 H15A 123.3
N7 C48 C47 116.6(11)
N7 C48 C49 121.7(12)
C47 C48 C49 121.6(12)
C27 C26 C25 121.0(8)
C27 C26 H26A 119.5
C25 C26 H26A 119.5
C33 C32 C31 120.9(10)
C33 C32 H32 119.5
C31 C32 H32 119.5
C49 C50 C51 131.7(17)
C49 C50 H50 114.1
C51 C50 H50 114.1
C53 C52 C49 127.3(15)
C53 C52 H52 116.4
C49 C52 H52 116.4
C43 N8 C47 116.6(12)
C43 N8 Cu6 133.9(11)
C47 N8 Cu6 109.4(8)
C45 C46 C51 123.8(17)
C45 C46 C47 114.5(18)
C51 C46 C47 121.6(15)
C41 C40 C37 118.9(15)
C41 C40 H40 120.5
C37 C40 H40 120.5
C45 C44 C43 114.6(13)
C45 C44 H44 122.7
C43 C44 H44 122.7
B20 B19 B18 59.6(6)
B20 B19 B12 108.7(8)
B18 B19 B12 109.2(7)
B20 B19 B11 108.7(7)
B18 B19 B11 61.7(6)
B12 B19 B11 59.2(6)
B20 B19 B15 60.3(7)
B18 B19 B15 108.6(8)
B12 B19 B15 60.7(7)
B11 B19 B15 108.2(7)
B20 B19 H19A 121.6
B18 B19 H19A 120.8
B12 B19 H19A 121.4
B11 B19 H19A 121.4
B15 B19 H19A 121.4
C52 C53 C54 111.1(16)
C52 C53 H53 124.4
C54 C53 H53 124.4
N7 C54 C53 129.0(15)
N7 C54 H54 115.5
C53 C54 H54 115.5
C40 C41 C42 122.5(15)
C40 C41 H41 118.8
C42 C41 H41 118.8
N5 C42 C41 120.3(15)
N5 C42 H42 119.8
C41 C42 H42 119.8
N8 C43 C44 119.3(14)
N8 C43 H43 120.3
C44 C43 H43 120.3

loop_
_geom_bond_atom_site_label_1
_geom_bond_atom_site_label_2
_geom_bond_distance
Cu1 S1 2.2407(19)
Cu1 S4 2.291(2)
Cu1 S3 2.2944(19)
Cu2 S6 2.256(2)
Cu2 S4 2.2766(18)
Cu2 S5 2.3883(19)
Cu5 N3 2.093(6)
Cu5 N4 2.110(6)
Cu5 S3 2.2835(19)
Cu5 S5 2.391(2)
Cu4 N2 2.099(5)
Cu4 N1 2.183(6)
Cu4 S2 2.317(2)
Cu4 S6 2.352(2)
Cu3 S5 2.2233(19)
Cu3 S2 2.257(2)
Cu3 S1 2.289(2)
S5 C3 1.788(6)
S4 C5 1.780(6)
S3 C6 1.796(6)
S6 C4 1.796(6)
S1 C1 1.781(7)
S2 C2 1.792(7)
Cu6 N8 1.990(10)
Cu6 N7 1.994(10)
Cu6 N6 2.014(8)
Cu6 N5 2.061(10)
N2 C7 1.331(8)
N2 C11 1.358(8)
C4 B2 1.707(10)
C4 B3 1.717(10)
C4 B4 1.740(10)
C4 B1 1.744(11)
C4 C3 1.766(9)
N3 C19 1.323(8)
N3 C23 1.378(8)
C6 B25 1.711(10)
C6 B29 1.712(10)
C6 B24 1.735(10)
C6 B21 1.746(9)
C6 C5 1.778(9)
C1 B17 1.714(11)
C1 B18 1.742(11)
C1 B14 1.745(11)
C1 B11 1.777(11)
C1 C2 1.803(10)
C24 N4 1.362(8)
C24 C25 1.395(10)
C24 C23 1.449(9)
N4 C30 1.344(9)
N1 C18 1.333(9)
N1 C12 1.343(9)
C23 C22 1.398(10)
B21 C5 1.752(10)
B21 B25 1.800(11)
B21 B22 1.815(12)
B21 B26 1.824(12)
B21 H21 1.1000
B4 C3 1.741(10)
B4 B3 1.778(12)
B4 B7 1.787(11)
B4 B8 1.806(11)
B4 H4 1.1000
C5 B24 1.718(10)
C5 B23 1.729(10)
C5 B22 1.749(10)
B8 C3 1.720(9)
B8 B9 1.776(12)
B8 B7 1.790(12)
B8 B10 1.794(12)
B8 H8 1.1000
C3 B9 1.687(10)
C3 B1 1.731(10)
C12 C13 1.414(10)
C12 C11 1.464(10)
B3 B7 1.773(12)
B3 B6 1.781(12)
B3 B2 1.784(13)
B3 H3 1.1000
B14 C2 1.755(10)
B14 B17 1.807(13)
B14 B13 1.816(12)
B14 B16 1.827(12)
B14 H14 1.1000
C11 C10 1.425(10)
B25 B29 1.770(12)
B25 B26 1.782(13)
B25 B30 1.794(13)
B25 H25 1.1000
B29 B28 1.799(14)
B29 B30 1.812(12)
B29 B24 1.814(12)
B29 H29 1.1000
B2 B5 1.759(13)
B2 B6 1.803(12)
B2 B1 1.807(12)
B2 H2 1.1000
C2 B12 1.697(11)
C2 B13 1.735(12)
C2 B11 1.749(12)
B9 B1 1.771(12)
B9 B10 1.795(11)
B9 B5 1.814(13)
B9 H9 1.1000
B10 B6 1.764(14)
B10 B5 1.786(13)
B10 B7 1.804(13)
B10 H10 1.1000
C8 C9 1.378(11)
C8 C7 1.386(10)
C8 H8A 0.9300
B28 B30 1.769(14)
B28 B23 1.796(13)
B28 B27 1.801(13)
B28 B24 1.809(11)
B28 H28 1.1000
B23 B24 1.802(12)
B23 B22 1.802(12)
B23 B27 1.813(12)
B23 H23 1.1000
C7 H7 0.9300
C19 C20 1.430(11)
C19 H19 0.9300
B7 B6 1.761(13)
B7 H7A 1.1000
C9 C10 1.415(11)
C9 H9A 0.9300
B18 B20 1.764(16)
B18 B19 1.775(15)
B18 B17 1.796(14)
B18 B11 1.830(14)
B18 H18 1.1000
N6 C31 1.336(12)
N6 C35 1.396(11)
B17 B20 1.786(13)
B17 B16 1.809(14)
B17 H17 1.1000
C25 C28 1.434(11)
C25 C26 1.447(12)
C34 C35 1.405(12)
C34 C33 1.438(13)
C34 C39 1.451(12)
B16 B15 1.782(14)
B16 B13 1.791(13)
B16 B20 1.803(16)
B16 H16 1.1000
B1 B5 1.781(11)
B1 H1 1.1000
C21 C20 1.382(12)
C21 C22 1.388(12)
C21 H21A 0.9300
C35 C36 1.462(12)
C10 C15 1.429(12)
C18 C17 1.400(12)
C18 H18A 0.9300
B27 B30 1.753(14)
B27 B26 1.784(14)
B27 B22 1.799(12)
B27 H27 1.1000
C27 C26 1.344(12)
C27 C22 1.443(12)
C27 H27A 0.9300
B30 B26 1.765(13)
B30 H30 1.1000
B12 B11 1.769(15)
B12 B19 1.787(16)
B12 B13 1.818(14)
B12 B15 1.828(16)
B12 H12 1.1000
B13 B15 1.775(14)
B13 H13 1.1000
C33 C32 1.342(13)
C33 H33 0.9300
C36 N5 1.357(12)
C36 C37 1.391(14)
B22 B26 1.815(13)
B22 H22 1.1000
N5 C42 1.353(15)
B24 H24 1.1000
C14 C15 1.360(13)
C14 C13 1.435(12)
C14 H14A 0.9300
C20 H20 0.9300
C28 C29 1.398(13)
C28 H28A 0.9300
C15 H15 0.9300
B11 B19 1.794(15)
B11 H11 1.1000
C17 C16 1.370(12)
C17 H17A 0.9300
C39 C38 1.345(14)
C39 H39 0.9300
B26 H26 1.1000
C45 C46 1.264(18)
C45 C44 1.463(19)
C45 H45 0.9300
C30 C29 1.389(11)
C30 H30A 0.9300
B5 B6 1.788(13)
B5 H5 1.1000
C16 C13 1.433(12)
C16 H16A 0.9300
N7 C48 1.276(13)
N7 C54 1.385(16)
C47 N8 1.436(15)
C47 C46 1.442(16)
C47 C48 1.459(17)
C31 C32 1.383(13)
C31 H31 0.9300
C29 H29A 0.9300
C38 C37 1.356(15)
C38 H38 0.9300
B20 B19 1.774(17)
B20 B15 1.812(16)
B20 H20A 1.1000
C49 C50 1.320(17)
C49 C52 1.412(18)
C49 C48 1.515(16)
B6 H6 1.1000
C37 C40 1.372(15)
C51 C50 1.414(19)
C51 C46 1.423(19)
C51 H51 0.9300
B15 B19 1.833(18)
B15 H15A 1.1000
C26 H26A 0.9300
C32 H32 0.9300
C50 H50 0.9300
C52 C53 1.309(17)
C52 H52 0.9300
N8 C43 1.350(15)
C40 C41 1.307(19)
C40 H40 0.9300
C44 C43 1.555(18)
C44 H44 0.9300
B19 H19A 1.1000
C53 C54 1.424(18)
C53 H53 0.9300
C54 H54 0.9300
C41 C42 1.41(2)
C41 H41 0.9300
C42 H42 0.9300
C43 H43 0.9300

loop_
_geom_torsion_atom_site_label_1
_geom_torsion_atom_site_label_2
_geom_torsion_atom_site_label_3
_geom_torsion_atom_site_label_4
_geom_torsion
S2 Cu3 S5 C3 25.8(3)
S1 Cu3 S5 C3 -168.7(2)
S2 Cu3 S5 Cu2 -68.59(11)
S1 Cu3 S5 Cu2 96.90(8)
S2 Cu3 S5 Cu5 -164.08(9)
S1 Cu3 S5 Cu5 1.41(13)
S6 Cu2 S5 C3 -9.5(2)
S4 Cu2 S5 C3 169.4(2)
S6 Cu2 S5 Cu3 102.35(7)
S4 Cu2 S5 Cu3 -78.72(9)
S6 Cu2 S5 Cu5 -135.18(7)
S4 Cu2 S5 Cu5 43.76(11)
N3 Cu5 S5 C3 -7.5(3)
N4 Cu5 S5 C3 80.0(3)
S3 Cu5 S5 C3 -155.3(3)
N3 Cu5 S5 Cu3 -177.06(18)
N4 Cu5 S5 Cu3 -89.5(2)
S3 Cu5 S5 Cu3 35.16(11)
N3 Cu5 S5 Cu2 104.58(18)
N4 Cu5 S5 Cu2 -167.91(18)
S3 Cu5 S5 Cu2 -43.20(8)
S6 Cu2 S4 C5 100.7(3)
S5 Cu2 S4 C5 -77.7(2)
S6 Cu2 S4 Cu1 -161.17(10)
S5 Cu2 S4 Cu1 20.37(9)
S1 Cu1 S4 C5 -175.7(2)
S3 Cu1 S4 C5 7.5(2)
S1 Cu1 S4 Cu2 81.33(10)
S3 Cu1 S4 Cu2 -95.42(6)
N3 Cu5 S3 C6 -46.7(3)
N4 Cu5 S3 C6 -146.2(3)
S5 Cu5 S3 C6 94.6(2)
N3 Cu5 S3 Cu1 -150.8(2)
N4 Cu5 S3 Cu1 109.70(18)
S5 Cu5 S3 Cu1 -9.53(8)
S1 Cu1 S3 C6 175.2(2)
S4 Cu1 S3 C6 -7.9(2)
S1 Cu1 S3 Cu5 -75.44(10)
S4 Cu1 S3 Cu5 101.42(7)
S4 Cu2 S6 C4 -169.3(2)
S5 Cu2 S6 C4 9.4(2)
S4 Cu2 S6 Cu4 79.32(11)
S5 Cu2 S6 Cu4 -101.95(6)
N2 Cu4 S6 C4 165.1(3)
N1 Cu4 S6 C4 83.1(3)
S2 Cu4 S6 C4 -40.6(3)
N2 Cu4 S6 Cu2 -96.06(15)
N1 Cu4 S6 Cu2 -178.02(17)
S2 Cu4 S6 Cu2 58.24(9)
S4 Cu1 S1 C1 21.8(3)
S3 Cu1 S1 C1 -162.4(2)
S4 Cu1 S1 Cu3 -71.74(10)
S3 Cu1 S1 Cu3 104.13(9)
S5 Cu3 S1 C1 -156.1(2)
S2 Cu3 S1 C1 14.0(2)
S5 Cu3 S1 Cu1 -44.64(9)
S2 Cu3 S1 Cu1 125.49(7)
S5 Cu3 S2 C2 154.0(3)
S1 Cu3 S2 C2 -13.2(3)
S5 Cu3 S2 Cu4 38.85(13)
S1 Cu3 S2 Cu4 -128.29(7)
N2 Cu4 S2 C2 21.1(3)
N1 Cu4 S2 C2 108.0(3)
S6 Cu4 S2 C2 -128.9(3)
N2 Cu4 S2 Cu3 122.12(18)
N1 Cu4 S2 Cu3 -150.99(17)
S6 Cu4 S2 Cu3 -27.95(11)
N1 Cu4 N2 C7 179.9(6)
S2 Cu4 N2 C7 -78.5(6)
S6 Cu4 N2 C7 78.1(6)
N1 Cu4 N2 C11 -2.8(5)
S2 Cu4 N2 C11 98.8(5)
S6 Cu4 N2 C11 -104.6(5)
Cu2 S6 C4 B2 133.8(5)
Cu4 S6 C4 B2 -144.3(5)
Cu2 S6 C4 B3 -150.7(5)
Cu4 S6 C4 B3 -68.8(6)
Cu2 S6 C4 B4 -76.8(5)
Cu4 S6 C4 B4 5.1(5)
Cu2 S6 C4 B1 60.7(5)
Cu4 S6 C4 B1 142.7(4)
Cu2 S6 C4 C3 -7.2(5)
Cu4 S6 C4 C3 74.8(5)
N4 Cu5 N3 C19 -176.4(6)
S3 Cu5 N3 C19 67.3(6)
S5 Cu5 N3 C19 -71.1(6)
N4 Cu5 N3 C23 0.3(4)
S3 Cu5 N3 C23 -116.0(4)
S5 Cu5 N3 C23 105.6(4)
Cu5 S3 C6 B25 123.8(5)
Cu1 S3 C6 B25 -134.5(5)
Cu5 S3 C6 B29 48.2(6)
Cu1 S3 C6 B29 149.9(5)
Cu5 S3 C6 B24 -27.6(5)
Cu1 S3 C6 B24 74.1(5)
Cu5 S3 C6 B21 -163.3(4)
Cu1 S3 C6 B21 -61.6(5)
Cu5 S3 C6 C5 -95.4(4)
Cu1 S3 C6 C5 6.3(4)
Cu1 S1 C1 B17 57.3(7)
Cu3 S1 C1 B17 135.3(6)
Cu1 S1 C1 B18 132.7(5)
Cu3 S1 C1 B18 -149.3(5)
Cu1 S1 C1 B14 -19.3(6)
Cu3 S1 C1 B14 58.7(5)
Cu1 S1 C1 B11 -155.7(4)
Cu3 S1 C1 B11 -77.7(5)
Cu1 S1 C1 C2 -89.2(5)
Cu3 S1 C1 C2 -11.2(5)
C25 C24 N4 C30 0.8(10)
C23 C24 N4 C30 -178.8(6)
C25 C24 N4 Cu5 -178.3(5)
C23 C24 N4 Cu5 2.1(7)
N3 Cu5 N4 C30 179.8(7)
S3 Cu5 N4 C30 -51.0(7)
S5 Cu5 N4 C30 66.8(6)
N3 Cu5 N4 C24 -1.3(5)
S3 Cu5 N4 C24 128.0(4)
S5 Cu5 N4 C24 -114.2(4)
N2 Cu4 N1 C18 -175.2(8)
S2 Cu4 N1 C18 64.0(8)
S6 Cu4 N1 C18 -74.0(7)
N2 Cu4 N1 C12 2.2(5)
S2 Cu4 N1 C12 -118.5(5)
S6 Cu4 N1 C12 103.4(5)
C19 N3 C23 C22 -2.1(10)
Cu5 N3 C23 C22 -179.2(6)
C19 N3 C23 C24 177.9(6)
Cu5 N3 C23 C24 0.8(7)
N4 C24 C23 N3 -2.0(9)
C25 C24 C23 N3 178.4(6)
N4 C24 C23 C22 178.0(6)
C25 C24 C23 C22 -1.7(10)
B25 C6 B21 C5 -136.9(6)
B29 C6 B21 C5 -99.7(6)
B24 C6 B21 C5 -30.7(5)
S3 C6 B21 C5 108.9(5)
B29 C6 B21 B25 37.2(6)
B24 C6 B21 B25 106.2(6)
C5 C6 B21 B25 136.9(6)
S3 C6 B21 B25 -114.3(6)
B25 C6 B21 B22 -99.7(6)
B29 C6 B21 B22 -62.5(7)
B24 C6 B21 B22 6.5(7)
C5 C6 B21 B22 37.2(5)
S3 C6 B21 B22 146.0(5)
B25 C6 B21 B26 -37.2(6)
B29 C6 B21 B26 0.0(8)
B24 C6 B21 B26 69.0(7)
C5 C6 B21 B26 99.6(6)
S3 C6 B21 B26 -151.5(5)
B2 C4 B4 C3 -99.7(6)
B3 C4 B4 C3 -137.5(5)
B1 C4 B4 C3 -31.1(5)
S6 C4 B4 C3 108.8(5)
B2 C4 B4 B3 37.8(6)
B1 C4 B4 B3 106.4(6)
C3 C4 B4 B3 137.5(5)
S6 C4 B4 B3 -113.8(6)
B2 C4 B4 B7 -0.7(7)
B3 C4 B4 B7 -38.5(5)
B1 C4 B4 B7 67.9(6)
C3 C4 B4 B7 99.0(6)
S6 C4 B4 B7 -152.2(5)
B2 C4 B4 B8 -63.1(7)
B3 C4 B4 B8 -101.0(6)
B1 C4 B4 B8 5.5(7)
C3 C4 B4 B8 36.5(5)
S6 C4 B4 B8 145.3(5)
C6 B21 C5 B24 31.2(5)
B25 B21 C5 B24 -5.9(7)
B22 B21 C5 B24 -106.4(6)
B26 B21 C5 B24 -67.3(7)
C6 B21 C5 B23 99.7(6)
B25 B21 C5 B23 62.7(7)
B22 B21 C5 B23 -37.9(6)
B26 B21 C5 B23 1.2(7)
C6 B21 C5 B22 137.6(6)
B25 B21 C5 B22 100.6(6)
B26 B21 C5 B22 39.1(5)
B25 B21 C5 C6 -37.0(5)
B22 B21 C5 C6 -137.6(6)
B26 B21 C5 C6 -98.5(5)
C6 B21 C5 S4 -110.1(5)
B25 B21 C5 S4 -147.2(5)
B22 B21 C5 S4 112.3(5)
B26 B21 C5 S4 151.4(5)
B25 C6 C5 B24 -105.8(6)
B29 C6 C5 B24 -39.3(5)
B21 C6 C5 B24 -145.8(5)
S3 C6 C5 B24 108.8(5)
B25 C6 C5 B23 -65.8(6)
B29 C6 C5 B23 0.6(6)
B24 C6 C5 B23 40.0(5)
B21 C6 C5 B23 -105.9(6)
S3 C6 C5 B23 148.7(5)
B25 C6 C5 B22 0.8(7)
B29 C6 C5 B22 67.2(6)
B24 C6 C5 B22 106.6(6)
B21 C6 C5 B22 -39.3(5)
S3 C6 C5 B22 -144.7(5)
B25 C6 C5 B21 40.0(5)
B29 C6 C5 B21 106.5(6)
B24 C6 C5 B21 145.8(5)
S3 C6 C5 B21 -105.4(5)
B25 C6 C5 S4 144.5(5)
B29 C6 C5 S4 -149.0(5)
B24 C6 C5 S4 -109.7(5)
B21 C6 C5 S4 104.5(5)
S3 C6 C5 S4 -0.9(6)
Cu2 S4 C5 B24 4.3(6)
Cu1 S4 C5 B24 -74.8(5)
Cu2 S4 C5 B23 -71.4(5)
Cu1 S4 C5 B23 -150.4(5)
Cu2 S4 C5 B22 -146.4(5)
Cu1 S4 C5 B22 134.6(5)
Cu2 S4 C5 B21 141.8(4)
Cu1 S4 C5 B21 62.7(5)
Cu2 S4 C5 C6 74.0(4)
Cu1 S4 C5 C6 -5.1(4)
C4 B4 B8 C3 -37.9(5)
B3 B4 B8 C3 -99.4(6)
B7 B4 B8 C3 -136.0(6)
C4 B4 B8 B9 -3.7(7)
C3 B4 B8 B9 34.2(5)
B3 B4 B8 B9 -65.2(7)
B7 B4 B8 B9 -101.9(6)
C4 B4 B8 B7 98.2(6)
C3 B4 B8 B7 136.0(6)
B3 B4 B8 B7 36.6(5)
C4 B4 B8 B10 59.7(6)
C3 B4 B8 B10 97.6(6)
B3 B4 B8 B10 -1.8(7)
B7 B4 B8 B10 -38.5(5)
B7 B8 C3 B9 102.0(6)
B10 B8 C3 B9 39.0(6)
B4 B8 C3 B9 140.4(6)
B9 B8 C3 B1 -37.8(6)
B7 B8 C3 B1 64.2(7)
B10 B8 C3 B1 1.2(8)
B4 B8 C3 B1 102.7(6)
B9 B8 C3 B4 -140.4(6)
B7 B8 C3 B4 -38.5(5)
B10 B8 C3 B4 -101.5(6)
B9 B8 C3 C4 -102.5(6)
B7 B8 C3 C4 -0.5(7)
B10 B8 C3 C4 -63.5(7)
B4 B8 C3 C4 37.9(5)
B9 B8 C3 S5 111.0(6)
B7 B8 C3 S5 -147.0(5)
B10 B8 C3 S5 150.0(5)
B4 B8 C3 S5 -108.5(6)
C4 B4 C3 B9 99.6(6)
B3 B4 C3 B9 62.5(7)
B7 B4 C3 B9 0.2(7)
B8 B4 C3 B9 -38.2(6)
C4 B4 C3 B8 137.8(5)
B3 B4 C3 B8 100.7(6)
B7 B4 C3 B8 38.4(5)
C4 B4 C3 B1 31.5(5)
B3 B4 C3 B1 -5.6(7)
B7 B4 C3 B1 -67.9(6)
B8 B4 C3 B1 -106.4(6)
B3 B4 C3 C4 -37.1(5)
B7 B4 C3 C4 -99.4(6)
B8 B4 C3 C4 -137.8(5)
C4 B4 C3 S5 -107.4(5)
B3 B4 C3 S5 -144.4(5)
B7 B4 C3 S5 153.2(5)
B8 B4 C3 S5 114.8(6)
B2 C4 C3 B9 -0.7(7)
B3 C4 C3 B9 -67.6(6)
B4 C4 C3 B9 -106.6(6)
B1 C4 C3 B9 39.1(5)
S6 C4 C3 B9 144.2(5)
B2 C4 C3 B8 66.5(6)
B3 C4 C3 B8 -0.4(7)
B4 C4 C3 B8 -39.4(5)
B1 C4 C3 B8 106.3(6)
S6 C4 C3 B8 -148.6(5)
B2 C4 C3 B1 -39.8(5)
B3 C4 C3 B1 -106.7(6)
B4 C4 C3 B1 -145.7(5)
S6 C4 C3 B1 105.1(5)
B2 C4 C3 B4 105.9(6)
B3 C4 C3 B4 39.0(5)
B1 C4 C3 B4 145.7(5)
S6 C4 C3 B4 -109.2(5)
B2 C4 C3 S5 -145.2(5)
B3 C4 C3 S5 147.9(5)
B4 C4 C3 S5 108.9(5)
B1 C4 C3 S5 -105.3(5)
S6 C4 C3 S5 -0.3(7)
Cu3 S5 C3 B9 151.4(5)
Cu2 S5 C3 B9 -133.1(5)
Cu5 S5 C3 B9 -19.2(6)
Cu3 S5 C3 B8 75.4(5)
Cu2 S5 C3 B8 150.9(5)
Cu5 S5 C3 B8 -95.2(5)
Cu3 S5 C3 B1 -136.5(4)
Cu2 S5 C3 B1 -61.0(5)
Cu5 S5 C3 B1 52.9(5)
Cu3 S5 C3 B4 0.4(5)
Cu2 S5 C3 B4 75.9(5)
Cu5 S5 C3 B4 -170.2(4)
Cu3 S5 C3 C4 -68.4(5)
Cu2 S5 C3 C4 7.1(5)
Cu5 S5 C3 C4 121.0(4)
C18 N1 C12 C13 -2.4(12)
Cu4 N1 C12 C13 179.8(7)
C18 N1 C12 C11 176.5(7)
Cu4 N1 C12 C11 -1.3(8)
B2 C4 B3 B7 -101.4(7)
B4 C4 B3 B7 39.2(5)
B1 C4 B3 B7 -62.4(7)
C3 C4 B3 B7 1.2(7)
S6 C4 B3 B7 148.2(5)
B2 C4 B3 B4 -140.6(6)
B1 C4 B3 B4 -101.6(6)
C3 C4 B3 B4 -38.0(5)
S6 C4 B3 B4 109.0(6)
B2 C4 B3 B6 -39.2(6)
B4 C4 B3 B6 101.4(6)
B1 C4 B3 B6 -0.2(8)
C3 C4 B3 B6 63.5(7)
S6 C4 B3 B6 -149.6(5)
B4 C4 B3 B2 140.6(6)
B1 C4 B3 B2 39.0(6)
C3 C4 B3 B2 102.6(6)
S6 C4 B3 B2 -110.4(6)
C3 B4 B3 C4 38.2(5)
B7 B4 B3 C4 135.9(6)
B8 B4 B3 C4 99.3(6)
C4 B4 B3 B7 -135.9(6)
C3 B4 B3 B7 -97.7(6)
B8 B4 B3 B7 -36.7(5)
C4 B4 B3 B6 -98.6(6)
C3 B4 B3 B6 -60.4(7)
B7 B4 B3 B6 37.3(6)
B8 B4 B3 B6 0.6(7)
C4 B4 B3 B2 -34.5(5)
C3 B4 B3 B2 3.7(7)
B7 B4 B3 B2 101.4(7)
B8 B4 B3 B2 64.8(7)
B17 C1 B14 C2 136.6(6)
B18 C1 B14 C2 98.1(6)
B11 C1 B14 C2 30.1(5)
S1 C1 B14 C2 -108.2(5)
B18 C1 B14 B17 -38.5(6)
B11 C1 B14 B17 -106.5(6)
S1 C1 B14 B17 115.2(6)
C2 C1 B14 B17 -136.6(6)
B17 C1 B14 B13 99.5(6)
B18 C1 B14 B13 61.1(7)
B11 C1 B14 B13 -6.9(7)
S1 C1 B14 B13 -145.2(5)
C2 C1 B14 B13 -37.0(5)
B17 C1 B14 B16 37.9(5)
B18 C1 B14 B16 -0.5(7)
B11 C1 B14 B16 -68.5(7)
S1 C1 B14 B16 153.2(5)
C2 C1 B14 B16 -98.6(6)
C7 N2 C11 C10 2.5(11)
Cu4 N2 C11 C10 -175.1(6)
C7 N2 C11 C12 -179.3(6)
Cu4 N2 C11 C12 3.1(8)
N1 C12 C11 N2 -1.2(10)
C13 C12 C11 N2 177.8(7)
N1 C12 C11 C10 177.1(7)
C13 C12 C11 C10 -3.9(11)
B24 C6 B25 B29 39.6(6)
B21 C6 B25 B29 141.2(7)
C5 C6 B25 B29 102.6(6)
S3 C6 B25 B29 -113.5(6)
B29 C6 B25 B26 -102.2(7)
B24 C6 B25 B26 -62.6(7)
B21 C6 B25 B26 39.1(6)
C5 C6 B25 B26 0.4(7)
S3 C6 B25 B26 144.3(5)
B29 C6 B25 B30 -40.0(6)
B24 C6 B25 B30 -0.4(8)
B21 C6 B25 B30 101.3(7)
C5 C6 B25 B30 62.7(6)
S3 C6 B25 B30 -153.4(5)
B29 C6 B25 B21 -141.2(7)
B24 C6 B25 B21 -101.7(6)
C5 C6 B25 B21 -38.6(5)
S3 C6 B25 B21 105.3(6)
C5 B21 B25 C6 38.6(5)
B22 B21 B25 C6 100.2(6)
B26 B21 B25 C6 136.8(6)
C6 B21 B25 B29 -34.4(5)
C5 B21 B25 B29 4.2(8)
B22 B21 B25 B29 65.8(7)
B26 B21 B25 B29 102.5(7)
C6 B21 B25 B26 -136.8(6)
C5 B21 B25 B26 -98.3(6)
B22 B21 B25 B26 -36.7(6)
C6 B21 B25 B30 -99.0(6)
C5 B21 B25 B30 -60.5(7)
B22 B21 B25 B30 1.1(7)
B26 B21 B25 B30 37.8(6)
B24 C6 B29 B25 -139.1(6)
B21 C6 B29 B25 -37.4(6)
C5 C6 B29 B25 -101.9(6)
S3 C6 B29 B25 111.8(6)
B25 C6 B29 B28 100.5(7)
B24 C6 B29 B28 -38.6(5)
B21 C6 B29 B28 63.1(7)
C5 C6 B29 B28 -1.4(7)
S3 C6 B29 B28 -147.7(5)
B25 C6 B29 B30 39.3(6)
B24 C6 B29 B30 -99.8(7)
B21 C6 B29 B30 1.9(8)
C5 C6 B29 B30 -62.6(7)
S3 C6 B29 B30 151.1(5)
B25 C6 B29 B24 139.1(6)
B21 C6 B29 B24 101.7(6)
C5 C6 B29 B24 37.2(5)
S3 C6 B29 B24 -109.1(6)
B26 B25 B29 C6 99.8(6)
B30 B25 B29 C6 135.3(6)
B21 B25 B29 C6 34.7(5)
C6 B25 B29 B28 -98.9(6)
B26 B25 B29 B28 0.9(7)
B30 B25 B29 B28 36.4(6)
B21 B25 B29 B28 -64.2(7)
C6 B25 B29 B30 -135.3(6)
B26 B25 B29 B30 -35.6(6)
B21 B25 B29 B30 -100.7(7)
C6 B25 B29 B24 -35.8(5)
B26 B25 B29 B24 63.9(7)
B30 B25 B29 B24 99.5(7)
B21 B25 B29 B24 -1.1(8)
B3 C4 B2 B5 101.5(7)
B4 C4 B2 B5 64.0(7)
B1 C4 B2 B5 -38.3(5)
C3 C4 B2 B5 -0.2(7)
S6 C4 B2 B5 -144.7(5)
B4 C4 B2 B3 -37.5(6)
B1 C4 B2 B3 -139.7(6)
C3 C4 B2 B3 -101.7(5)
S6 C4 B2 B3 113.9(6)
B3 C4 B2 B6 38.5(6)
B4 C4 B2 B6 1.0(8)
B1 C4 B2 B6 -101.2(7)
C3 C4 B2 B6 -63.2(7)
S6 C4 B2 B6 152.3(5)
B3 C4 B2 B1 139.7(6)
B4 C4 B2 B1 102.3(6)
C3 C4 B2 B1 38.0(5)
S6 C4 B2 B1 -106.4(6)
B7 B3 B2 C4 99.0(6)
B4 B3 B2 C4 35.1(5)
B6 B3 B2 C4 135.9(6)
C4 B3 B2 B5 -99.0(6)
B7 B3 B2 B5 0.0(8)
B4 B3 B2 B5 -63.9(7)
B6 B3 B2 B5 37.0(6)
C4 B3 B2 B6 -135.9(6)
B7 B3 B2 B6 -37.0(6)
B4 B3 B2 B6 -100.8(6)
C4 B3 B2 B1 -35.7(5)
B7 B3 B2 B1 63.3(7)
B4 B3 B2 B1 -0.6(8)
B6 B3 B2 B1 100.2(7)
C1 B14 C2 B12 -98.3(7)
B17 B14 C2 B12 -60.9(8)
B13 B14 C2 B12 39.2(7)
B16 B14 C2 B12 1.4(9)
C1 B14 C2 B13 -137.5(6)
B17 B14 C2 B13 -100.1(7)
B16 B14 C2 B13 -37.9(6)
C1 B14 C2 B11 -30.8(6)
B17 B14 C2 B11 6.6(8)
B13 B14 C2 B11 106.7(7)
B16 B14 C2 B11 68.8(8)
C1 B14 C2 S2 106.8(6)
B17 B14 C2 S2 144.2(5)
B13 B14 C2 S2 -115.7(7)
B16 B14 C2 S2 -153.5(6)
B17 B14 C2 C1 37.4(5)
B13 B14 C2 C1 137.5(6)
B16 B14 C2 C1 99.6(6)
Cu3 S2 C2 B12 147.7(6)
Cu4 S2 C2 B12 -117.8(6)
Cu3 S2 C2 B13 -134.2(5)
Cu4 S2 C2 B13 -39.7(6)
Cu3 S2 C2 B11 76.5(5)
Cu4 S2 C2 B11 171.0(4)
Cu3 S2 C2 B14 -59.3(6)
Cu4 S2 C2 B14 35.2(6)
Cu3 S2 C2 C1 8.4(5)
Cu4 S2 C2 C1 102.9(5)
B17 C1 C2 B12 67.1(7)
B18 C1 C2 B12 0.6(9)
B14 C1 C2 B12 107.4(7)
B11 C1 C2 B12 -39.0(7)
S1 C1 C2 B12 -141.9(6)
B17 C1 C2 B13 -1.0(7)
B18 C1 C2 B13 -67.5(7)
B14 C1 C2 B13 39.4(5)
B11 C1 C2 B13 -107.1(7)
S1 C1 C2 B13 150.1(5)
B17 C1 C2 B11 106.1(6)
B18 C1 C2 B11 39.6(7)
B14 C1 C2 B11 146.5(6)
S1 C1 C2 B11 -102.9(6)
B17 C1 C2 B14 -40.3(5)
B18 C1 C2 B14 -106.8(7)
B11 C1 C2 B14 -146.5(6)
S1 C1 C2 B14 110.7(6)
B17 C1 C2 S2 -148.8(5)
B18 C1 C2 S2 144.7(6)
B14 C1 C2 S2 -108.5(6)
B11 C1 C2 S2 105.1(6)
S1 C1 C2 S2 2.2(7)
B8 C3 B9 B1 -140.6(6)
B4 C3 B9 B1 -102.4(6)
C4 C3 B9 B1 -38.0(5)
S5 C3 B9 B1 105.2(6)
B1 C3 B9 B8 140.6(6)
B4 C3 B9 B8 38.3(6)
C4 C3 B9 B8 102.7(6)
S5 C3 B9 B8 -114.1(6)
B8 C3 B9 B10 -39.3(6)
B1 C3 B9 B10 101.4(7)
B4 C3 B9 B10 -1.0(8)
C4 C3 B9 B10 63.4(7)
S5 C3 B9 B10 -153.4(5)
B8 C3 B9 B5 -101.4(6)
B1 C3 B9 B5 39.3(5)
B4 C3 B9 B5 -63.1(7)
C4 C3 B9 B5 1.3(7)
S5 C3 B9 B5 144.5(5)
B7 B8 B9 C3 -97.5(6)
B10 B8 B9 C3 -135.7(6)
B4 B8 B9 C3 -34.8(5)
C3 B8 B9 B1 35.5(5)
B7 B8 B9 B1 -62.0(7)
B10 B8 B9 B1 -100.2(7)
B4 B8 B9 B1 0.7(7)
C3 B8 B9 B10 135.7(6)
B7 B8 B9 B10 38.2(6)
B4 B8 B9 B10 100.9(6)
C3 B8 B9 B5 98.5(6)
B7 B8 B9 B5 1.0(7)
B10 B8 B9 B5 -37.2(6)
B4 B8 B9 B5 63.7(7)
C3 B8 B10 B6 64.1(7)
B9 B8 B10 B6 101.9(7)
B7 B8 B10 B6 -35.7(6)
B4 B8 B10 B6 2.3(7)
C3 B8 B10 B5 0.2(8)
B9 B8 B10 B5 38.0(6)
B7 B8 B10 B5 -99.6(7)
B4 B8 B10 B5 -61.6(7)
C3 B8 B10 B9 -37.7(5)
B7 B8 B10 B9 -137.6(6)
B4 B8 B10 B9 -99.5(6)
C3 B8 B10 B7 99.9(6)
B9 B8 B10 B7 137.6(6)
B4 B8 B10 B7 38.1(5)
C3 B9 B10 B6 -61.0(7)
B1 B9 B10 B6 2.1(8)
B8 B9 B10 B6 -99.9(7)
B5 B9 B10 B6 38.1(6)
C3 B9 B10 B5 -99.1(7)
B1 B9 B10 B5 -36.0(6)
B8 B9 B10 B5 -138.0(7)
C3 B9 B10 B8 38.9(5)
B1 B9 B10 B8 102.0(6)
B5 B9 B10 B8 138.0(7)
C3 B9 B10 B7 1.4(8)
B1 B9 B10 B7 64.5(7)
B8 B9 B10 B7 -37.5(6)
B5 B9 B10 B7 100.5(7)
C6 B29 B28 B30 -98.7(6)
B25 B29 B28 B30 -37.1(6)
B24 B29 B28 B30 -136.8(6)
C6 B29 B28 B23 1.7(8)
B25 B29 B28 B23 63.4(7)
B30 B29 B28 B23 100.5(7)
B24 B29 B28 B23 -36.3(6)
C6 B29 B28 B27 -62.6(7)
B25 B29 B28 B27 -0.9(8)
B30 B29 B28 B27 36.2(6)
B24 B29 B28 B27 -100.6(6)
C6 B29 B28 B24 38.0(5)
B25 B29 B28 B24 99.7(6)
B30 B29 B28 B24 136.8(6)
B24 C5 B23 B28 38.8(5)
B22 C5 B23 B28 -101.4(7)
B21 C5 B23 B28 -63.5(7)
C6 C5 B23 B28 0.5(7)
S4 C5 B23 B28 148.7(5)
B22 C5 B23 B24 -140.3(6)
B21 C5 B23 B24 -102.4(6)
C6 C5 B23 B24 -38.4(5)
S4 C5 B23 B24 109.9(6)
B24 C5 B23 B22 140.3(6)
B21 C5 B23 B22 37.9(6)
C6 C5 B23 B22 101.9(5)
S4 C5 B23 B22 -109.8(6)
B24 C5 B23 B27 101.3(6)
B22 C5 B23 B27 -39.0(6)
B21 C5 B23 B27 -1.1(8)
C6 C5 B23 B27 62.9(6)
S4 C5 B23 B27 -148.8(5)
B30 B28 B23 C5 63.4(7)
B29 B28 B23 C5 -1.3(8)
B27 B28 B23 C5 99.4(6)
B24 B28 B23 C5 -37.8(5)
B30 B28 B23 B24 101.2(7)
B29 B28 B23 B24 36.5(6)
B27 B28 B23 B24 137.2(7)
B30 B28 B23 B22 1.2(8)
B29 B28 B23 B22 -63.5(7)
B27 B28 B23 B22 37.3(6)
B24 B28 B23 B22 -100.0(6)
B30 B28 B23 B27 -36.0(6)
B29 B28 B23 B27 -100.8(7)
B24 B28 B23 B27 -137.2(7)
C11 N2 C7 C8 -1.1(11)
Cu4 N2 C7 C8 176.0(6)
C9 C8 C7 N2 -0.4(12)
C23 N3 C19 C20 1.9(10)
Cu5 N3 C19 C20 178.4(6)
C4 B3 B7 B6 99.0(7)
B4 B3 B7 B6 137.9(6)
B2 B3 B7 B6 37.6(6)
C4 B3 B7 B4 -38.9(5)
B6 B3 B7 B4 -137.9(6)
B2 B3 B7 B4 -100.3(6)
C4 B3 B7 B8 -1.6(8)
B4 B3 B7 B8 37.3(6)
B6 B3 B7 B8 -100.6(7)
B2 B3 B7 B8 -63.0(7)
C4 B3 B7 B10 61.8(7)
B4 B3 B7 B10 100.7(6)
B6 B3 B7 B10 -37.2(6)
B2 B3 B7 B10 0.4(8)
C4 B4 B7 B6 0.0(8)
C3 B4 B7 B6 63.4(7)
B3 B4 B7 B6 -37.9(6)
B8 B4 B7 B6 101.0(7)
C4 B4 B7 B3 37.9(5)
C3 B4 B7 B3 101.3(6)
B8 B4 B7 B3 138.9(6)
C4 B4 B7 B8 -101.0(6)
C3 B4 B7 B8 -37.6(5)
B3 B4 B7 B8 -138.9(6)
C4 B4 B7 B10 -62.7(7)
C3 B4 B7 B10 0.7(7)
B3 B4 B7 B10 -100.6(7)
B8 B4 B7 B10 38.3(6)
C3 B8 B7 B6 -62.8(7)
B9 B8 B7 B6 -2.2(8)
B10 B8 B7 B6 35.9(6)
B4 B8 B7 B6 -101.1(6)
C3 B8 B7 B3 1.3(8)
B9 B8 B7 B3 61.9(7)
B10 B8 B7 B3 100.0(7)
B4 B8 B7 B3 -36.9(6)
C3 B8 B7 B4 38.3(5)
B9 B8 B7 B4 98.9(6)
B10 B8 B7 B4 137.0(6)
C3 B8 B7 B10 -98.7(6)
B9 B8 B7 B10 -38.1(5)
B4 B8 B7 B10 -137.0(6)
B5 B10 B7 B6 -38.3(6)
B8 B10 B7 B6 -139.6(6)
B9 B10 B7 B6 -102.3(7)
B6 B10 B7 B3 37.7(6)
B5 B10 B7 B3 -0.6(8)
B8 B10 B7 B3 -101.9(6)
B9 B10 B7 B3 -64.6(8)
B6 B10 B7 B4 101.0(7)
B5 B10 B7 B4 62.6(8)
B8 B10 B7 B4 -38.6(5)
B9 B10 B7 B4 -1.3(8)
B6 B10 B7 B8 139.6(6)
B5 B10 B7 B8 101.3(6)
B9 B10 B7 B8 37.3(6)
C7 C8 C9 C10 0.7(13)
B17 C1 B18 B20 -38.5(6)
B14 C1 B18 B20 0.1(8)
B11 C1 B18 B20 101.5(7)
S1 C1 B18 B20 -153.9(6)
C2 C1 B18 B20 63.8(7)
B17 C1 B18 B19 -101.4(8)
B14 C1 B18 B19 -62.7(9)
B11 C1 B18 B19 38.7(7)
S1 C1 B18 B19 143.2(7)
C2 C1 B18 B19 0.9(9)
B14 C1 B18 B17 38.6(6)
B11 C1 B18 B17 140.0(7)
S1 C1 B18 B17 -115.4(6)
C2 C1 B18 B17 102.3(6)
B17 C1 B18 B11 -140.0(7)
B14 C1 B18 B11 -101.4(7)
S1 C1 B18 B11 104.6(6)
C2 C1 B18 B11 -37.7(6)
N8 Cu6 N6 C31 76.7(11)
N7 Cu6 N6 C31 -49.2(12)
N5 Cu6 N6 C31 -176.5(10)
N8 Cu6 N6 C35 -101.3(6)
N7 Cu6 N6 C35 132.8(6)
N5 Cu6 N6 C35 5.5(6)
B18 C1 B17 B20 38.0(7)
B14 C1 B17 B20 -101.9(7)
B11 C1 B17 B20 -0.3(9)
S1 C1 B17 B20 147.3(6)
C2 C1 B17 B20 -63.3(8)
B14 C1 B17 B18 -140.0(6)
B11 C1 B17 B18 -38.3(7)
S1 C1 B17 B18 109.2(7)
C2 C1 B17 B18 -101.3(6)
B18 C1 B17 B14 140.0(6)
B11 C1 B17 B14 101.6(7)
S1 C1 B17 B14 -110.8(6)
C2 C1 B17 B14 38.7(5)
B18 C1 B17 B16 101.1(7)
B14 C1 B17 B16 -38.9(6)
B11 C1 B17 B16 62.8(8)
S1 C1 B17 B16 -149.7(6)
C2 C1 B17 B16 -0.2(8)
B20 B18 B17 C1 136.2(7)
B19 B18 B17 C1 98.3(7)
B11 B18 B17 C1 35.4(6)
C1 B18 B17 B20 -136.2(7)
B19 B18 B17 B20 -38.0(7)
B11 B18 B17 B20 -100.8(8)
C1 B18 B17 B14 -35.5(6)
B20 B18 B17 B14 100.7(7)
B19 B18 B17 B14 62.7(8)
B11 B18 B17 B14 -0.2(9)
C1 B18 B17 B16 -99.7(7)
B20 B18 B17 B16 36.5(6)
B19 B18 B17 B16 -1.4(9)
B11 B18 B17 B16 -64.3(8)
C2 B14 B17 C1 -39.4(5)
B13 B14 B17 C1 -100.4(6)
B16 B14 B17 C1 -136.6(6)
C1 B14 B17 B20 98.0(7)
C2 B14 B17 B20 58.6(8)
B13 B14 B17 B20 -2.5(9)
B16 B14 B17 B20 -38.6(7)
C1 B14 B17 B18 35.6(6)
C2 B14 B17 B18 -3.8(8)
B13 B14 B17 B18 -64.9(8)
B16 B14 B17 B18 -101.0(7)
C1 B14 B17 B16 136.6(6)
C2 B14 B17 B16 97.2(6)
B13 B14 B17 B16 36.1(6)
N4 C24 C25 C28 -0.4(11)
C23 C24 C25 C28 179.2(7)
N4 C24 C25 C26 -179.3(7)
C23 C24 C25 C26 0.3(11)
C1 B17 B16 B15 -61.8(8)
B20 B17 B16 B15 36.8(7)
B18 B17 B16 B15 0.8(9)
B14 B17 B16 B15 -100.1(7)
C1 B17 B16 B13 1.3(9)
B20 B17 B16 B13 100.0(8)
B18 B17 B16 B13 64.0(8)
B14 B17 B16 B13 -36.9(6)
C1 B17 B16 B20 -98.7(7)
B18 B17 B16 B20 -36.0(7)
B14 B17 B16 B20 -136.9(7)
C1 B17 B16 B14 38.2(6)
B20 B17 B16 B14 136.9(7)
B18 B17 B16 B14 100.9(7)
C1 B14 B16 B15 64.6(8)
C2 B14 B16 B15 0.2(9)
B17 B14 B16 B15 101.6(8)
B13 B14 B16 B15 -37.3(7)
C1 B14 B16 B13 101.9(6)
C2 B14 B16 B13 37.5(6)
B17 B14 B16 B13 138.9(7)
C1 B14 B16 B20 0.7(8)
C2 B14 B16 B20 -63.6(8)
B17 B14 B16 B20 37.7(6)
B13 B14 B16 B20 -101.1(8)
C1 B14 B16 B17 -37.0(5)
C2 B14 B16 B17 -101.4(7)
B13 B14 B16 B17 -138.9(7)
B9 C3 B1 C4 -137.9(5)
B8 C3 B1 C4 -100.0(6)
B4 C3 B1 C4 -31.3(5)
S5 C3 B1 C4 108.9(5)
B8 C3 B1 B9 37.9(6)
B4 C3 B1 B9 106.6(6)
C4 C3 B1 B9 137.9(5)
S5 C3 B1 B9 -113.2(5)
B9 C3 B1 B5 -40.1(6)
B8 C3 B1 B5 -2.1(8)
B4 C3 B1 B5 66.5(7)
C4 C3 B1 B5 97.8(6)
S5 C3 B1 B5 -153.3(5)
B9 C3 B1 B2 -101.4(6)
B8 C3 B1 B2 -63.5(7)
B4 C3 B1 B2 5.2(7)
C4 C3 B1 B2 36.5(5)
S5 C3 B1 B2 145.4(5)
B2 C4 B1 C3 137.4(5)
B3 C4 B1 C3 98.5(6)
B4 C4 B1 C3 31.2(5)
S6 C4 B1 C3 -110.0(5)
B2 C4 B1 B9 101.1(6)
B3 C4 B1 B9 62.3(7)
B4 C4 B1 B9 -5.0(7)
C3 C4 B1 B9 -36.2(5)
S6 C4 B1 B9 -146.3(5)
B2 C4 B1 B5 37.2(6)
B3 C4 B1 B5 -1.7(8)
B4 C4 B1 B5 -69.0(7)
C3 C4 B1 B5 -100.2(6)
S6 C4 B1 B5 149.8(5)
B3 C4 B1 B2 -38.8(6)
B4 C4 B1 B2 -106.1(6)
C3 C4 B1 B2 -137.4(5)
S6 C4 B1 B2 112.6(6)
B8 B9 B1 C3 -35.3(5)
B10 B9 B1 C3 -99.2(6)
B5 B9 B1 C3 -135.1(6)
C3 B9 B1 C4 37.8(5)
B8 B9 B1 C4 2.5(7)
B10 B9 B1 C4 -61.4(7)
B5 B9 B1 C4 -97.3(6)
C3 B9 B1 B5 135.1(6)
B8 B9 B1 B5 99.8(7)
B10 B9 B1 B5 35.9(6)
C3 B9 B1 B2 98.3(6)
B8 B9 B1 B2 63.0(7)
B10 B9 B1 B2 -0.9(7)
B5 B9 B1 B2 -36.8(6)
C4 B2 B1 C3 -38.2(5)
B5 B2 B1 C3 98.6(6)
B3 B2 B1 C3 -2.7(7)
B6 B2 B1 C3 60.0(7)
B5 B2 B1 C4 136.7(6)
B3 B2 B1 C4 35.5(5)
B6 B2 B1 C4 98.2(6)
C4 B2 B1 B9 -98.7(6)
B5 B2 B1 B9 38.0(6)
B3 B2 B1 B9 -63.3(7)
B6 B2 B1 B9 -0.6(8)
C4 B2 B1 B5 -136.7(6)
B3 B2 B1 B5 -101.3(7)
B6 B2 B1 B5 -38.6(6)
C31 N6 C35 C34 -1.6(12)
Cu6 N6 C35 C34 176.8(6)
C31 N6 C35 C36 177.4(8)
Cu6 N6 C35 C36 -4.2(9)
C33 C34 C35 N6 1.8(12)
C39 C34 C35 N6 179.9(7)
C33 C34 C35 C36 -177.2(8)
C39 C34 C35 C36 0.8(11)
C8 C9 C10 C11 0.6(13)
C8 C9 C10 C15 179.9(9)
N2 C11 C10 C9 -2.3(12)
C12 C11 C10 C9 179.5(8)
N2 C11 C10 C15 178.4(8)
C12 C11 C10 C15 0.2(13)
C12 N1 C18 C17 2.9(13)
Cu4 N1 C18 C17 -179.8(7)
B23 B28 B27 B30 -139.2(6)
B29 B28 B27 B30 -37.1(6)
B24 B28 B27 B30 -101.0(7)
B30 B28 B27 B26 37.7(6)
B23 B28 B27 B26 -101.4(6)
B29 B28 B27 B26 0.6(8)
B24 B28 B27 B26 -63.3(8)
B30 B28 B27 B22 101.9(7)
B23 B28 B27 B22 -37.3(6)
B29 B28 B27 B22 64.7(8)
B24 B28 B27 B22 0.9(9)
B30 B28 B27 B23 139.2(6)
B29 B28 B27 B23 102.0(6)
B24 B28 B27 B23 38.2(6)
C5 B23 B27 B30 -62.9(7)
B28 B23 B27 B30 36.4(6)
B24 B23 B27 B30 -1.9(8)
B22 B23 B27 B30 -101.7(7)
C5 B23 B27 B26 0.5(8)
B28 B23 B27 B26 99.7(7)
B24 B23 B27 B26 61.5(8)
B22 B23 B27 B26 -38.3(6)
C5 B23 B27 B22 38.8(6)
B28 B23 B27 B22 138.0(7)
B24 B23 B27 B22 99.8(6)
C5 B23 B27 B28 -99.2(7)
B24 B23 B27 B28 -38.3(6)
B22 B23 B27 B28 -138.0(7)
B22 B27 B30 B26 37.7(6)
B28 B27 B30 B26 137.5(6)
B23 B27 B30 B26 101.2(6)
B26 B27 B30 B28 -137.5(6)
B22 B27 B30 B28 -99.8(6)
B23 B27 B30 B28 -36.3(6)
B26 B27 B30 B25 -37.5(6)
B22 B27 B30 B25 0.2(8)
B28 B27 B30 B25 100.0(6)
B23 B27 B30 B25 63.6(8)
B26 B27 B30 B29 -100.2(7)
B22 B27 B30 B29 -62.5(8)
B28 B27 B30 B29 37.3(6)
B23 B27 B30 B29 0.9(8)
B23 B28 B30 B27 36.8(6)
B29 B28 B30 B27 139.1(6)
B24 B28 B30 B27 100.2(6)
B23 B28 B30 B26 -2.1(8)
B29 B28 B30 B26 100.3(7)
B27 B28 B30 B26 -38.8(6)
B24 B28 B30 B26 61.4(8)
B23 B28 B30 B25 -65.7(8)
B29 B28 B30 B25 36.6(6)
B27 B28 B30 B25 -102.5(7)
B24 B28 B30 B25 -2.3(8)
B23 B28 B30 B29 -102.3(6)
B27 B28 B30 B29 -139.1(6)
B24 B28 B30 B29 -38.8(6)
C6 B25 B30 B27 -63.5(7)
B29 B25 B30 B27 -102.4(7)
B26 B25 B30 B27 37.9(6)
B21 B25 B30 B27 -0.8(8)
C6 B25 B30 B26 -101.4(6)
B29 B25 B30 B26 -140.3(6)
B21 B25 B30 B26 -38.7(6)
C6 B25 B30 B28 1.6(8)
B29 B25 B30 B28 -37.3(6)
B26 B25 B30 B28 103.0(7)
B21 B25 B30 B28 64.3(7)
C6 B25 B30 B29 38.9(5)
B26 B25 B30 B29 140.3(6)
B21 B25 B30 B29 101.5(6)
C6 B29 B30 B27 61.9(8)
B25 B29 B30 B27 100.5(7)
B28 B29 B30 B27 -37.8(6)
B24 B29 B30 B27 0.4(8)
C6 B29 B30 B26 -3.0(9)
B25 B29 B30 B26 35.7(6)
B28 B29 B30 B26 -102.6(7)
B24 B29 B30 B26 -64.5(8)
C6 B29 B30 B28 99.6(6)
B25 B29 B30 B28 138.3(6)
B24 B29 B30 B28 38.2(6)
C6 B29 B30 B25 -38.7(6)
B28 B29 B30 B25 -138.3(6)
B24 B29 B30 B25 -100.1(6)
B13 C2 B12 B11 140.4(7)
B14 C2 B12 B11 101.7(7)
S2 C2 B12 B11 -104.2(7)
C1 C2 B12 B11 38.2(6)
B13 C2 B12 B19 100.2(8)
B11 C2 B12 B19 -40.1(7)
B14 C2 B12 B19 61.5(10)
S2 C2 B12 B19 -144.4(7)
C1 C2 B12 B19 -1.9(10)
B11 C2 B12 B13 -140.4(7)
B14 C2 B12 B13 -38.7(7)
S2 C2 B12 B13 115.4(7)
C1 C2 B12 B13 -102.1(6)
B13 C2 B12 B15 36.5(7)
B11 C2 B12 B15 -103.9(8)
B14 C2 B12 B15 -2.3(10)
S2 C2 B12 B15 151.9(7)
C1 C2 B12 B15 -65.7(9)
B12 C2 B13 B15 -37.9(7)
B11 C2 B13 B15 -0.1(8)
B14 C2 B13 B15 102.2(7)
S2 C2 B13 B15 -149.9(6)
C1 C2 B13 B15 64.6(7)
B12 C2 B13 B16 -100.8(8)
B11 C2 B13 B16 -62.9(8)
B14 C2 B13 B16 39.3(6)
S2 C2 B13 B16 147.2(6)
C1 C2 B13 B16 1.8(8)
B12 C2 B13 B14 -140.1(7)
B11 C2 B13 B14 -102.3(6)
S2 C2 B13 B14 107.9(6)
C1 C2 B13 B14 -37.6(5)
B11 C2 B13 B12 37.8(6)
B14 C2 B13 B12 140.1(7)
S2 C2 B13 B12 -112.0(7)
C1 C2 B13 B12 102.5(6)
B15 B16 B13 C2 99.4(8)
B20 B16 B13 C2 60.7(8)
B17 B16 B13 C2 -1.9(9)
B14 B16 B13 C2 -38.6(6)
B20 B16 B13 B15 -38.7(7)
B17 B16 B13 B15 -101.3(9)
B14 B16 B13 B15 -137.9(8)
B15 B16 B13 B14 137.9(8)
B20 B16 B13 B14 99.2(7)
B17 B16 B13 B14 36.7(6)
B15 B16 B13 B12 39.4(7)
B20 B16 B13 B12 0.7(9)
B17 B16 B13 B12 -61.9(8)
B14 B16 B13 B12 -98.6(7)
C1 B14 B13 C2 38.8(5)
B17 B14 B13 C2 99.6(7)
B16 B14 B13 C2 136.0(7)
C1 B14 B13 B15 -59.5(8)
C2 B14 B13 B15 -98.3(8)
B17 B14 B13 B15 1.2(9)
B16 B14 B13 B15 37.7(7)
C1 B14 B13 B16 -97.2(7)
C2 B14 B13 B16 -136.0(7)
B17 B14 B13 B16 -36.5(7)
C1 B14 B13 B12 4.8(8)
C2 B14 B13 B12 -34.0(6)
B17 B14 B13 B12 65.6(8)
B16 B14 B13 B12 102.0(8)
B11 B12 B13 C2 -35.9(6)
B19 B12 B13 C2 -100.0(7)
B15 B12 B13 C2 -137.7(7)
C2 B12 B13 B15 137.7(7)
B11 B12 B13 B15 101.7(8)
B19 B12 B13 B15 37.7(7)
C2 B12 B13 B16 98.9(7)
B11 B12 B13 B16 62.9(9)
B19 B12 B13 B16 -1.2(9)
B15 B12 B13 B16 -38.8(7)
C2 B12 B13 B14 34.9(6)
B11 B12 B13 B14 -1.0(9)
B19 B12 B13 B14 -65.1(8)
B15 B12 B13 B14 -102.7(7)
C35 C34 C33 C32 -1.0(13)
C39 C34 C33 C32 -178.9(9)
C20 C21 C22 C23 0.7(13)
C20 C21 C22 C27 178.9(9)
N3 C23 C22 C21 0.7(11)
C24 C23 C22 C21 -179.2(7)
N3 C23 C22 C27 -177.4(7)
C24 C23 C22 C27 2.6(11)
C26 C27 C22 C21 179.6(9)
C26 C27 C22 C23 -2.3(13)
N6 C35 C36 N5 -1.1(11)
C34 C35 C36 N5 177.9(8)
N6 C35 C36 C37 -179.9(8)
C34 C35 C36 C37 -0.9(12)
B24 C5 B22 B27 0.9(8)
B23 C5 B22 B27 39.3(6)
B21 C5 B22 B27 -101.1(7)
C6 C5 B22 B27 -63.3(7)
S4 C5 B22 B27 153.4(5)
B24 C5 B22 B23 -38.4(6)
B21 C5 B22 B23 -140.4(6)
C6 C5 B22 B23 -102.6(5)
S4 C5 B22 B23 114.1(6)
B24 C5 B22 B21 102.0(6)
B23 C5 B22 B21 140.4(6)
C6 C5 B22 B21 37.8(5)
S4 C5 B22 B21 -105.5(6)
B24 C5 B22 B26 62.6(8)
B23 C5 B22 B26 101.0(7)
B21 C5 B22 B26 -39.5(6)
C6 C5 B22 B26 -1.6(7)
S4 C5 B22 B26 -145.0(5)
B30 B27 B22 C5 62.1(7)
B26 B27 B22 C5 99.4(6)
B28 B27 B22 C5 -1.0(9)
B23 B27 B22 C5 -38.2(6)
B30 B27 B22 B23 100.3(7)
B26 B27 B22 B23 137.6(6)
B28 B27 B22 B23 37.2(6)
B30 B27 B22 B21 0.5(8)
B26 B27 B22 B21 37.8(5)
B28 B27 B22 B21 -62.6(8)
B23 B27 B22 B21 -99.8(6)
B30 B27 B22 B26 -37.3(6)
B28 B27 B22 B26 -100.4(8)
B23 B27 B22 B26 -137.6(6)
B28 B23 B22 C5 98.1(6)
B24 B23 B22 C5 34.6(5)
B27 B23 B22 C5 135.5(6)
C5 B23 B22 B27 -135.5(6)
B28 B23 B22 B27 -37.3(6)
B24 B23 B22 B27 -100.9(7)
C5 B23 B22 B21 -34.7(5)
B28 B23 B22 B21 63.4(7)
B24 B23 B22 B21 -0.1(7)
B27 B23 B22 B21 100.7(7)
C5 B23 B22 B26 -98.1(6)
B28 B23 B22 B26 0.0(8)
B24 B23 B22 B26 -63.5(7)
B27 B23 B22 B26 37.3(6)
C6 B21 B22 C5 -38.3(5)
B25 B21 B22 C5 -99.0(5)
B26 B21 B22 C5 -135.3(6)
C6 B21 B22 B27 59.7(7)
C5 B21 B22 B27 98.0(6)
B25 B21 B22 B27 -1.0(7)
B26 B21 B22 B27 -37.3(5)
C6 B21 B22 B23 -3.8(7)
C5 B21 B22 B23 34.5(5)
B25 B21 B22 B23 -64.5(7)
B26 B21 B22 B23 -100.8(6)
C6 B21 B22 B26 97.0(6)
C5 B21 B22 B26 135.3(6)
B25 B21 B22 B26 36.3(5)
C37 C36 N5 C42 1.6(15)
C35 C36 N5 C42 -177.2(10)
C37 C36 N5 Cu6 -175.4(7)
C35 C36 N5 Cu6 5.8(10)
N8 Cu6 N5 C42 -56.6(12)
N7 Cu6 N5 C42 35.9(13)
N6 Cu6 N5 C42 177.1(12)
N8 Cu6 N5 C36 119.8(7)
N7 Cu6 N5 C36 -147.6(7)
N6 Cu6 N5 C36 -6.5(7)
B23 C5 B24 C6 -137.2(5)
B22 C5 B24 C6 -99.1(6)
B21 C5 B24 C6 -31.1(5)
S4 C5 B24 C6 108.4(5)
B22 C5 B24 B23 38.1(6)
B21 C5 B24 B23 106.1(6)
C6 C5 B24 B23 137.2(5)
S4 C5 B24 B23 -114.4(6)
B23 C5 B24 B28 -38.5(6)
B22 C5 B24 B28 -0.4(8)
B21 C5 B24 B28 67.6(7)
C6 C5 B24 B28 98.7(6)
S4 C5 B24 B28 -152.9(5)
B23 C5 B24 B29 -100.9(6)
B22 C5 B24 B29 -62.8(7)
B21 C5 B24 B29 5.2(7)
C6 C5 B24 B29 36.3(5)
S4 C5 B24 B29 144.7(5)
B25 C6 B24 C5 99.1(6)
B29 C6 B24 C5 138.1(5)
B21 C6 B24 C5 31.1(5)
S3 C6 B24 C5 -107.1(5)
B25 C6 B24 B23 61.4(7)
B29 C6 B24 B23 100.5(6)
B21 C6 B24 B23 -6.6(7)
C5 C6 B24 B23 -37.7(5)
S3 C6 B24 B23 -144.7(5)
B25 C6 B24 B28 -1.0(7)
B29 C6 B24 B28 38.1(5)
B21 C6 B24 B28 -69.0(6)
C5 C6 B24 B28 -100.1(6)
S3 C6 B24 B28 152.9(5)
B25 C6 B24 B29 -39.0(6)
B21 C6 B24 B29 -107.1(6)
C5 C6 B24 B29 -138.1(5)
S3 C6 B24 B29 114.8(6)
B28 B23 B24 C5 -136.0(6)
B22 B23 B24 C5 -35.1(5)
B27 B23 B24 C5 -97.9(6)
C5 B23 B24 C6 39.1(5)
B28 B23 B24 C6 -96.9(6)
B22 B23 B24 C6 4.0(7)
B27 B23 B24 C6 -58.8(7)
C5 B23 B24 B28 136.0(6)
B22 B23 B24 B28 100.9(7)
B27 B23 B24 B28 38.0(6)
C5 B23 B24 B29 100.1(6)
B28 B23 B24 B29 -35.9(6)
B22 B23 B24 B29 65.0(7)
B27 B23 B24 B29 2.1(7)
B30 B28 B24 C5 -62.5(7)
B23 B28 B24 C5 38.1(6)
B29 B28 B24 C5 -101.6(6)
B27 B28 B24 C5 -0.3(9)
B30 B28 B24 C6 2.0(8)
B23 B28 B24 C6 102.6(6)
B29 B28 B24 C6 -37.2(5)
B27 B28 B24 C6 64.2(8)
B30 B28 B24 B23 -100.6(7)
B29 B28 B24 B23 -139.7(6)
B27 B28 B24 B23 -38.4(6)
B30 B28 B24 B29 39.1(6)
B23 B28 B24 B29 139.7(6)
B27 B28 B24 B29 101.3(8)
C6 B29 B24 C5 -38.2(5)
B25 B29 B24 C5 -2.4(7)
B28 B29 B24 C5 98.0(6)
B30 B29 B24 C5 60.5(7)
B25 B29 B24 C6 35.8(5)
B28 B29 B24 C6 136.2(6)
B30 B29 B24 C6 98.7(6)
C6 B29 B24 B23 -100.3(6)
B25 B29 B24 B23 -64.5(7)
B28 B29 B24 B23 35.9(6)
B30 B29 B24 B23 -1.6(8)
C6 B29 B24 B28 -136.2(6)
B25 B29 B24 B28 -100.5(7)
B30 B29 B24 B28 -37.5(6)
C22 C21 C20 C19 -0.9(14)
N3 C19 C20 C21 -0.5(13)
C24 C25 C28 C29 2.1(12)
C26 C25 C28 C29 -179.1(8)
C13 C14 C15 C10 -3.8(18)
C9 C10 C15 C14 -175.5(10)
C11 C10 C15 C14 3.7(16)
B13 C2 B11 B12 -38.7(7)
B14 C2 B11 B12 -107.1(7)
S2 C2 B11 B12 113.7(6)
C1 C2 B11 B12 -137.5(7)
B12 C2 B11 C1 137.5(7)
B13 C2 B11 C1 98.7(6)
B14 C2 B11 C1 30.4(5)
S2 C2 B11 C1 -108.8(5)
B12 C2 B11 B19 39.3(7)
B13 C2 B11 B19 0.6(8)
B14 C2 B11 B19 -67.8(7)
S2 C2 B11 B19 153.1(6)
C1 C2 B11 B19 -98.1(7)
B12 C2 B11 B18 100.5(8)
B13 C2 B11 B18 61.7(8)
B14 C2 B11 B18 -6.7(8)
S2 C2 B11 B18 -145.8(6)
C1 C2 B11 B18 -37.0(5)
B19 B12 B11 C2 135.0(7)
B13 B12 B11 C2 35.3(6)
B15 B12 B11 C2 97.3(7)
C2 B12 B11 C1 -38.4(6)
B19 B12 B11 C1 96.6(7)
B13 B12 B11 C1 -3.1(9)
B15 B12 B11 C1 58.9(8)
C2 B12 B11 B19 -135.0(7)
B13 B12 B11 B19 -99.7(8)
B15 B12 B11 B19 -37.7(7)
C2 B12 B11 B18 -99.1(7)
B19 B12 B11 B18 35.9(6)
B13 B12 B11 B18 -63.8(8)
B15 B12 B11 B18 -1.8(8)
B17 C1 B11 C2 -98.7(7)
B18 C1 B11 C2 -137.0(7)
B14 C1 B11 C2 -30.4(5)
S1 C1 B11 C2 110.7(5)
B17 C1 B11 B12 -62.0(8)
B18 C1 B11 B12 -100.4(8)
B14 C1 B11 B12 6.3(8)
S1 C1 B11 B12 147.3(6)
C2 C1 B11 B12 36.7(6)
B17 C1 B11 B19 0.6(9)
B18 C1 B11 B19 -37.7(7)
B14 C1 B11 B19 68.9(8)
S1 C1 B11 B19 -150.0(6)
C2 C1 B11 B19 99.3(7)
B17 C1 B11 B18 38.3(7)
B14 C1 B11 B18 106.6(7)
S1 C1 B11 B18 -112.3(7)
C2 C1 B11 B18 137.0(7)
C1 B18 B11 C2 38.7(6)
B20 B18 B11 C2 -59.3(8)
B19 B18 B11 C2 -97.2(8)
B17 B18 B11 C2 4.1(9)
C1 B18 B11 B12 99.4(7)
B20 B18 B11 B12 1.3(8)
B19 B18 B11 B12 -36.6(7)
B17 B18 B11 B12 64.7(8)
B20 B18 B11 C1 -98.0(7)
B19 B18 B11 C1 -136.0(8)
B17 B18 B11 C1 -34.7(6)
C1 B18 B11 B19 136.0(8)
B20 B18 B11 B19 37.9(7)
B17 B18 B11 B19 101.3(8)
N1 C18 C17 C16 -2.1(16)
C35 C34 C39 C38 1.2(13)
C33 C34 C39 C38 179.1(9)
B27 B30 B26 B25 -138.3(6)
B28 B30 B26 B25 -99.3(6)
B29 B30 B26 B25 -35.1(6)
B28 B30 B26 B27 39.1(6)
B25 B30 B26 B27 138.3(6)
B29 B30 B26 B27 103.2(7)
B27 B30 B26 B22 -37.0(6)
B28 B30 B26 B22 2.0(8)
B25 B30 B26 B22 101.3(6)
B29 B30 B26 B22 66.2(8)
B27 B30 B26 B21 -100.2(7)
B28 B30 B26 B21 -61.1(8)
B25 B30 B26 B21 38.2(6)
B29 B30 B26 B21 3.0(9)
C6 B25 B26 B30 98.9(7)
B29 B25 B26 B30 36.4(6)
B21 B25 B26 B30 137.2(6)
C6 B25 B26 B27 62.0(7)
B29 B25 B26 B27 -0.5(8)
B30 B25 B26 B27 -36.9(6)
B21 B25 B26 B27 100.3(6)
C6 B25 B26 B22 -1.4(8)
B29 B25 B26 B22 -63.9(8)
B30 B25 B26 B22 -100.3(7)
B21 B25 B26 B22 36.9(6)
C6 B25 B26 B21 -38.3(5)
B29 B25 B26 B21 -100.8(6)
B30 B25 B26 B21 -137.2(6)
B22 B27 B26 B30 -138.4(6)
B28 B27 B26 B30 -37.6(6)
B23 B27 B26 B30 -100.5(7)
B30 B27 B26 B25 37.6(6)
B22 B27 B26 B25 -100.8(6)
B28 B27 B26 B25 -0.1(8)
B23 B27 B26 B25 -63.0(8)
B30 B27 B26 B22 138.4(6)
B28 B27 B26 B22 100.8(6)
B23 B27 B26 B22 37.9(6)
B30 B27 B26 B21 100.8(6)
B22 B27 B26 B21 -37.6(5)
B28 B27 B26 B21 63.1(7)
B23 B27 B26 B21 0.2(8)
C5 B22 B26 B30 -62.2(8)
B27 B22 B26 B30 36.7(6)
B23 B22 B26 B30 -1.2(8)
B21 B22 B26 B30 -101.0(6)
C5 B22 B26 B25 1.9(8)
B27 B22 B26 B25 100.8(7)
B23 B22 B26 B25 62.9(8)
B21 B22 B26 B25 -36.9(6)
C5 B22 B26 B27 -98.9(6)
B23 B22 B26 B27 -37.9(6)
B21 B22 B26 B27 -137.7(6)
C5 B22 B26 B21 38.7(5)
B27 B22 B26 B21 137.7(6)
B23 B22 B26 B21 99.8(6)
C6 B21 B26 B30 -1.9(8)
C5 B21 B26 B30 61.6(8)
B25 B21 B26 B30 -38.6(6)
B22 B21 B26 B30 100.2(7)
C6 B21 B26 B25 36.7(5)
C5 B21 B26 B25 100.2(6)
B22 B21 B26 B25 138.7(6)
C6 B21 B26 B27 -64.3(7)
C5 B21 B26 B27 -0.9(7)
B25 B21 B26 B27 -101.0(7)
B22 B21 B26 B27 37.7(6)
C6 B21 B26 B22 -102.1(6)
C5 B21 B26 B22 -38.6(5)
B25 B21 B26 B22 -138.7(6)
C24 N4 C30 C29 -3.0(11)
Cu5 N4 C30 C29 175.9(6)
C4 B2 B5 B1 38.0(5)
B3 B2 B5 B1 100.0(6)
B6 B2 B5 B1 136.7(6)
C4 B2 B5 B10 -62.4(7)
B3 B2 B5 B10 -0.4(8)
B6 B2 B5 B10 36.3(6)
B1 B2 B5 B10 -100.4(7)
C4 B2 B5 B6 -98.7(6)
B3 B2 B5 B6 -36.7(6)
B1 B2 B5 B6 -136.7(6)
C4 B2 B5 B9 1.0(8)
B3 B2 B5 B9 63.0(7)
B6 B2 B5 B9 99.7(7)
B1 B2 B5 B9 -37.0(6)
C3 B1 B5 B2 -100.0(6)
C4 B1 B5 B2 -36.6(5)
B9 B1 B5 B2 -138.2(6)
C3 B1 B5 B10 2.2(8)
C4 B1 B5 B10 65.6(7)
B9 B1 B5 B10 -36.1(6)
B2 B1 B5 B10 102.1(7)
C3 B1 B5 B6 -60.5(8)
C4 B1 B5 B6 2.9(8)
B9 B1 B5 B6 -98.8(7)
B2 B1 B5 B6 39.4(6)
C3 B1 B5 B9 38.2(5)
C4 B1 B5 B9 101.7(6)
B2 B1 B5 B9 138.2(6)
B6 B10 B5 B2 -37.1(6)
B8 B10 B5 B2 63.5(8)
B9 B10 B5 B2 100.8(6)
B7 B10 B5 B2 0.6(8)
B6 B10 B5 B1 -102.1(7)
B8 B10 B5 B1 -1.5(9)
B9 B10 B5 B1 35.8(6)
B7 B10 B5 B1 -64.4(8)
B8 B10 B5 B6 100.6(7)
B9 B10 B5 B6 137.9(6)
B7 B10 B5 B6 37.7(6)
B6 B10 B5 B9 -137.9(6)
B8 B10 B5 B9 -37.3(6)
B7 B10 B5 B9 -100.2(6)
C3 B9 B5 B2 -1.5(8)
B1 B9 B5 B2 38.0(6)
B8 B9 B5 B2 -63.9(7)
B10 B9 B5 B2 -101.5(7)
C3 B9 B5 B1 -39.5(5)
B8 B9 B5 B1 -101.9(6)
B10 B9 B5 B1 -139.5(6)
C3 B9 B5 B10 100.0(6)
B1 B9 B5 B10 139.5(6)
B8 B9 B5 B10 37.6(6)
C3 B9 B5 B6 63.0(7)
B1 B9 B5 B6 102.5(7)
B8 B9 B5 B6 0.6(8)
B10 B9 B5 B6 -37.0(6)
C18 C17 C16 C13 0.8(16)
N8 Cu6 N7 C48 1.2(8)
N6 Cu6 N7 C48 140.3(7)
N5 Cu6 N7 C48 -105.3(8)
N8 Cu6 N7 C54 176.0(10)
N6 Cu6 N7 C54 -44.9(12)
N5 Cu6 N7 C54 69.5(11)
C35 N6 C31 C32 0.5(15)
Cu6 N6 C31 C32 -177.4(7)
N4 C30 C29 C28 4.7(14)
C25 C28 C29 C30 -4.1(14)
C34 C39 C38 C37 -3.6(16)
C1 B18 B20 B19 -100.1(7)
B17 B18 B20 B19 -137.6(8)
B11 B18 B20 B19 -37.7(7)
C1 B18 B20 B17 37.5(6)
B19 B18 B20 B17 137.6(8)
B11 B18 B20 B17 99.9(7)
C1 B18 B20 B16 0.4(9)
B19 B18 B20 B16 100.5(8)
B17 B18 B20 B16 -37.1(7)
B11 B18 B20 B16 62.8(8)
C1 B18 B20 B15 -62.8(9)
B19 B18 B20 B15 37.3(7)
B17 B18 B20 B15 -100.3(8)
B11 B18 B20 B15 -0.3(9)
C1 B17 B20 B18 -38.2(7)
B14 B17 B20 B18 -100.5(7)
B16 B17 B20 B18 -139.3(7)
C1 B17 B20 B19 -0.1(10)
B18 B17 B20 B19 38.1(8)
B14 B17 B20 B19 -62.4(10)
B16 B17 B20 B19 -101.2(9)
C1 B17 B20 B16 101.1(7)
B18 B17 B20 B16 139.3(7)
B14 B17 B20 B16 38.8(7)
C1 B17 B20 B15 65.0(10)
B18 B17 B20 B15 103.3(9)
B14 B17 B20 B15 2.8(10)
B16 B17 B20 B15 -36.0(7)
B15 B16 B20 B18 -102.2(8)
B13 B16 B20 B18 -64.0(9)
B17 B16 B20 B18 37.2(7)
B14 B16 B20 B18 -0.7(9)
B15 B16 B20 B19 -38.1(7)
B13 B16 B20 B19 0.1(9)
B17 B16 B20 B19 101.3(8)
B14 B16 B20 B19 63.4(8)
B15 B16 B20 B17 -139.4(8)
B13 B16 B20 B17 -101.2(7)
B14 B16 B20 B17 -37.9(6)
B13 B16 B20 B15 38.2(7)
B17 B16 B20 B15 139.4(8)
B14 B16 B20 B15 101.5(7)
B3 B7 B6 B10 -137.9(6)
B4 B7 B6 B10 -100.3(6)
B8 B7 B6 B10 -36.1(6)
B4 B7 B6 B3 37.6(6)
B8 B7 B6 B3 101.8(6)
B10 B7 B6 B3 137.9(6)
B3 B7 B6 B5 -99.2(7)
B4 B7 B6 B5 -61.6(8)
B8 B7 B6 B5 2.6(8)
B10 B7 B6 B5 38.8(6)
B3 B7 B6 B2 -37.0(6)
B4 B7 B6 B2 0.6(9)
B8 B7 B6 B2 64.8(8)
B10 B7 B6 B2 100.9(7)
B5 B10 B6 B7 137.1(6)
B8 B10 B6 B7 36.0(5)
B9 B10 B6 B7 98.8(6)
B5 B10 B6 B3 99.1(7)
B8 B10 B6 B3 -2.0(8)
B9 B10 B6 B3 60.9(8)
B7 B10 B6 B3 -37.9(6)
B8 B10 B6 B5 -101.1(6)
B9 B10 B6 B5 -38.3(6)
B7 B10 B6 B5 -137.1(6)
B5 B10 B6 B2 35.8(6)
B8 B10 B6 B2 -65.3(7)
B9 B10 B6 B2 -2.4(8)
B7 B10 B6 B2 -101.2(6)
C4 B3 B6 B7 -100.4(6)
B4 B3 B6 B7 -37.8(5)
B2 B3 B6 B7 -138.4(6)
C4 B3 B6 B10 -61.8(7)
B7 B3 B6 B10 38.6(6)
B4 B3 B6 B10 0.8(8)
B2 B3 B6 B10 -99.9(7)
C4 B3 B6 B5 2.0(8)
B7 B3 B6 B5 102.4(7)
B4 B3 B6 B5 64.7(8)
B2 B3 B6 B5 -36.0(6)
C4 B3 B6 B2 38.0(5)
B7 B3 B6 B2 138.4(6)
B4 B3 B6 B2 100.7(6)
B2 B5 B6 B7 100.0(7)
B1 B5 B6 B7 60.4(8)
B10 B5 B6 B7 -39.3(6)
B9 B5 B6 B7 -2.0(8)
B2 B5 B6 B10 139.3(6)
B1 B5 B6 B10 99.7(7)
B9 B5 B6 B10 37.3(6)
B2 B5 B6 B3 36.5(6)
B1 B5 B6 B3 -3.1(9)
B10 B5 B6 B3 -102.8(7)
B9 B5 B6 B3 -65.5(8)
B1 B5 B6 B2 -39.6(6)
B10 B5 B6 B2 -139.3(6)
B9 B5 B6 B2 -102.0(6)
C4 B2 B6 B7 -1.0(9)
B5 B2 B6 B7 -101.6(7)
B3 B2 B6 B7 37.2(6)
B1 B2 B6 B7 -63.2(8)
C4 B2 B6 B10 64.1(7)
B5 B2 B6 B10 -36.6(6)
B3 B2 B6 B10 102.2(7)
B1 B2 B6 B10 1.9(8)
C4 B2 B6 B3 -38.2(6)
B5 B2 B6 B3 -138.8(7)
B1 B2 B6 B3 -100.4(6)
C4 B2 B6 B5 100.6(7)
B3 B2 B6 B5 138.8(7)
B1 B2 B6 B5 38.4(6)
C39 C38 C37 C40 -177.1(10)
C39 C38 C37 C36 3.5(16)
N5 C36 C37 C38 -179.9(9)
C35 C36 C37 C38 -1.2(14)
N5 C36 C37 C40 0.7(14)
C35 C36 C37 C40 179.4(9)
N1 C12 C13 C16 1.2(14)
C11 C12 C13 C16 -177.7(8)
N1 C12 C13 C14 -177.2(9)
C11 C12 C13 C14 3.9(14)
C17 C16 C13 C12 -0.4(15)
C17 C16 C13 C14 178.0(10)
C15 C14 C13 C12 -0.1(17)
C15 C14 C13 C16 -178.4(11)
C2 B13 B15 B16 -100.4(7)
B14 B13 B15 B16 -38.1(7)
B12 B13 B15 B16 -136.5(8)
C2 B13 B15 B20 -61.9(9)
B16 B13 B15 B20 38.6(7)
B14 B13 B15 B20 0.5(10)
B12 B13 B15 B20 -97.9(9)
C2 B13 B15 B12 36.0(6)
B16 B13 B15 B12 136.5(8)
B14 B13 B15 B12 98.4(7)
C2 B13 B15 B19 -0.5(8)
B16 B13 B15 B19 99.9(8)
B14 B13 B15 B19 61.8(8)
B12 B13 B15 B19 -36.5(7)
B20 B16 B15 B13 136.9(8)
B17 B16 B15 B13 100.7(7)
B14 B16 B15 B13 37.6(7)
B13 B16 B15 B20 -136.9(8)
B17 B16 B15 B20 -36.2(7)
B14 B16 B15 B20 -99.3(8)
B13 B16 B15 B12 -39.1(7)
B20 B16 B15 B12 97.8(9)
B17 B16 B15 B12 61.6(9)
B14 B16 B15 B12 -1.5(11)
B13 B16 B15 B19 -100.6(8)
B20 B16 B15 B19 36.3(7)
B17 B16 B15 B19 0.1(9)
B14 B16 B15 B19 -63.0(9)
B18 B20 B15 B13 62.7(10)
B19 B20 B15 B13 99.5(8)
B17 B20 B15 B13 -2.0(11)
B16 B20 B15 B13 -38.7(7)
B18 B20 B15 B16 101.4(8)
B19 B20 B15 B16 138.2(7)
B17 B20 B15 B16 36.7(7)
B18 B20 B15 B12 -0.7(9)
B19 B20 B15 B12 36.1(6)
B17 B20 B15 B12 -65.5(10)
B16 B20 B15 B12 -102.1(7)
B18 B20 B15 B19 -36.8(7)
B17 B20 B15 B19 -101.6(8)
B16 B20 B15 B19 -138.2(7)
C2 B12 B15 B13 -36.8(7)
B11 B12 B15 B13 -100.6(7)
B19 B12 B15 B13 -138.1(7)
C2 B12 B15 B16 2.2(11)
B11 B12 B15 B16 -61.5(10)
B19 B12 B15 B16 -99.1(8)
B13 B12 B15 B16 39.0(7)
C2 B12 B15 B20 65.3(9)
B11 B12 B15 B20 1.6(9)
B19 B12 B15 B20 -36.0(7)
B13 B12 B15 B20 102.1(7)
C2 B12 B15 B19 101.3(7)
B11 B12 B15 B19 37.6(6)
B13 B12 B15 B19 138.1(7)
C54 N7 C48 C47 -176.2(9)
Cu6 N7 C48 C47 -0.7(12)
C54 N7 C48 C49 -0.9(15)
Cu6 N7 C48 C49 174.5(7)
N8 C47 C48 N7 -0.5(14)
C46 C47 C48 N7 176.9(10)
N8 C47 C48 C49 -175.7(9)
C46 C47 C48 C49 1.6(15)
C50 C49 C48 N7 -178.9(10)
C52 C49 C48 N7 3.8(15)
C50 C49 C48 C47 -3.9(15)
C52 C49 C48 C47 178.8(10)
C22 C27 C26 C25 1.0(14)
C24 C25 C26 C27 0.0(13)
C28 C25 C26 C27 -178.8(9)
C34 C33 C32 C31 0.0(16)
N6 C31 C32 C33 0.3(17)
C52 C49 C50 C51 179.9(12)
C48 C49 C50 C51 3.3(19)
C46 C51 C50 C49 0(2)
C50 C49 C52 C53 176.3(14)
C48 C49 C52 C53 -7.2(18)
C46 C47 N8 C43 3.5(17)
C48 C47 N8 C43 -179.4(10)
C46 C47 N8 Cu6 -175.7(9)
C48 C47 N8 Cu6 1.4(11)
N7 Cu6 N8 C43 179.6(12)
N6 Cu6 N8 C43 33.5(14)
N5 Cu6 N8 C43 -61.1(13)
N7 Cu6 N8 C47 -1.3(7)
N6 Cu6 N8 C47 -147.4(7)
N5 Cu6 N8 C47 117.9(7)
C44 C45 C46 C51 176.5(11)
C44 C45 C46 C47 0(2)
C50 C51 C46 C45 -178.7(13)
C50 C51 C46 C47 -2.7(17)
N8 C47 C46 C45 -4.8(18)
C48 C47 C46 C45 178.2(11)
N8 C47 C46 C51 178.9(10)
C48 C47 C46 C51 1.8(16)
C38 C37 C40 C41 178.4(13)
C36 C37 C40 C41 -2.2(17)
C46 C45 C44 C43 5(2)
B17 B20 B19 B18 -38.3(7)
B16 B20 B19 B18 -102.5(8)
B15 B20 B19 B18 -139.6(7)
B18 B20 B19 B12 101.7(8)
B17 B20 B19 B12 63.4(10)
B16 B20 B19 B12 -0.8(10)
B15 B20 B19 B12 -37.8(7)
B18 B20 B19 B11 38.9(7)
B17 B20 B19 B11 0.5(11)
B16 B20 B19 B11 -63.7(10)
B15 B20 B19 B11 -100.7(8)
B18 B20 B19 B15 139.6(7)
B17 B20 B19 B15 101.2(8)
B16 B20 B19 B15 37.0(7)
C1 B18 B19 B20 98.9(8)
B17 B18 B19 B20 38.0(7)
B11 B18 B19 B20 137.5(8)
C1 B18 B19 B12 -2.1(11)
B20 B18 B19 B12 -101.0(10)
B17 B18 B19 B12 -63.0(10)
B11 B18 B19 B12 36.5(8)
C1 B18 B19 B11 -38.7(7)
B20 B18 B19 B11 -137.5(8)
B17 B18 B19 B11 -99.5(7)
C1 B18 B19 B15 62.4(9)
B20 B18 B19 B15 -36.5(7)
B17 B18 B19 B15 1.5(9)
B11 B18 B19 B15 101.1(8)
C2 B12 B19 B20 -60.9(10)
B11 B12 B19 B20 -101.0(8)
B13 B12 B19 B20 1.2(10)
B15 B12 B19 B20 37.7(7)
C2 B12 B19 B18 2.5(11)
B11 B12 B19 B18 -37.6(8)
B13 B12 B19 B18 64.6(10)
B15 B12 B19 B18 101.1(9)
C2 B12 B19 B11 40.1(7)
B13 B12 B19 B11 102.2(7)
B15 B12 B19 B11 138.7(7)
C2 B12 B19 B15 -98.6(8)
B11 B12 B19 B15 -138.7(7)
B13 B12 B19 B15 -36.5(6)
C2 B11 B19 B20 63.0(9)
B12 B11 B19 B20 101.1(9)
C1 B11 B19 B20 -0.7(10)
B18 B11 B19 B20 -37.9(8)
C2 B11 B19 B18 101.0(7)
B12 B11 B19 B18 139.1(8)
C1 B11 B19 B18 37.3(7)
C2 B11 B19 B12 -38.1(6)
C1 B11 B19 B12 -101.8(7)
B18 B11 B19 B12 -139.1(8)
C2 B11 B19 B15 -0.9(9)
B12 B11 B19 B15 37.3(7)
C1 B11 B19 B15 -64.6(8)
B18 B11 B19 B15 -101.8(8)
B13 B15 B19 B20 -100.7(7)
B16 B15 B19 B20 -37.2(7)
B12 B15 B19 B20 -138.2(7)
B13 B15 B19 B18 -64.5(9)
B16 B15 B19 B18 -1.0(10)
B20 B15 B19 B18 36.2(7)
B12 B15 B19 B18 -102.0(7)
B13 B15 B19 B12 37.5(6)
B16 B15 B19 B12 101.0(7)
B20 B15 B19 B12 138.2(7)
B13 B15 B19 B11 0.9(9)
B16 B15 B19 B11 64.4(9)
B20 B15 B19 B11 101.6(7)
B12 B15 B19 B11 -36.6(6)
C49 C52 C53 C54 7(2)
C48 N7 C54 C53 0.6(19)
Cu6 N7 C54 C53 -174.2(10)
C52 C53 C54 N7 -3(2)
C37 C40 C41 C42 1(2)
C36 N5 C42 C41 -2.4(19)
Cu6 N5 C42 C41 173.9(10)
C40 C41 C42 N5 1(2)
C47 N8 C43 C44 2.0(17)
Cu6 N8 C43 C44 -179.1(8)
C45 C44 C43 N8 -5.6(17)

loop_
_platon_squeeze_void_nr
_platon_squeeze_void_average_x
_platon_squeeze_void_average_y
_platon_squeeze_void_average_z
_platon_squeeze_void_volume
_platon_squeeze_void_count_electrons
_platon_squeeze_void_content
1 0.089 0.170 0.807 126 18 ' '
2 -0.089 0.829 0.193 126 18 ' '
3 0.203 0.552 0.155 9 0 ' '
4 0.382 0.418 0.305 11 1 ' '
5 0.618 0.582 0.695 11 1 ' '
6 0.796 0.448 0.845 9 0 ' '
